data_4001243
loop_
_publ_author_name
'Derakhshan, Shahab'
'Greedan, John E.'
'Katsumata, Tetsuhiro'
'Cranswick, Lachlan M. D.'

_publ_section_title
;
 Long-Range Antiferromagnetic Ordering in the Novel Magnetically
 Frustrated Rock Salt Oxide System: Li3Mg2RuO6
;
_journal_issue 17
_journal_name_full 'Chemistry of Materials'
_journal_page_first 5714
_journal_paper_doi 10.1021/cm801161r
_journal_volume 20
_journal_year 2008
_chemical_formula_sum 'Li3.06 Mg1.94 O6 Ru'
_chemical_formula_weight 265.48
_chemical_name_systematic ' ?'
_space_group_IT_number 70
_symmetry_cell_setting orthorhombic
_symmetry_space_group_name_Hall '-F 2uv 2vw'
_symmetry_space_group_name_H-M 'F d d d :2'
_cell_angle_alpha 90.0
_cell_angle_beta 90.0
_cell_angle_gamma 90.0
_cell_formula_units_Z 8
_cell_length_a 5.87589(18)
_cell_length_b 8.42064(11)
_cell_length_c 17.6455(5)
_cell_volume 873.08(4)
_pd_block_id 2007-11-20T17:43|RTFINAL_phase1|li3mg2ruo6||
_pd_phase_name 'from C:/Shahab/McMaster/Crystal structures/Powder/Rietveld/Li3Mg2R'
_pd_proc_ls_pref_orient_corr
;   Spherical Harmonic ODF
 PHASE 5 spherical harmonic order=  8
 The sample symmetry is: cylindrical (fiber texture)
 Index =  2  0  0   Coeff=    0.0788
 Index =  2  0  2   Coeff=    0.0195
 Index =  4  0  0   Coeff=   -0.1461
 Index =  4  0  2   Coeff=   -0.0370
 Index =  4  0  4   Coeff=   -0.0188
 Index =  6  0  0   Coeff=   -0.0523
 Index =  6  0  2   Coeff=    0.1945
 Index =  6  0  4   Coeff=    0.0962
 Index =  6  0  6   Coeff=    0.0638
 Index =  8  0  0   Coeff=   -0.0046
 Index =  8  0  2   Coeff=    0.0193
 Index =  8  0  4   Coeff=    0.4480
 Index =  8  0  6   Coeff=   -0.5024
 Index =  8  0  8   Coeff=   -0.2085
;
_cod_data_source_file cm801161r-file013.cif
_cod_data_source_block RTFINAL_phase_1
_cod_depositor_comments
;
The following automatic conversions were performed:

'_geom_bond_publ_flag' value 'N' changed to 'n' according to
/home/saulius/struct/CIF-dictionaries/cif_core.dic dictionary named
'cif_core.dic' version 2.4.1 from 2010-06-29 (218
times).

'_geom_angle_publ_flag' value 'N' changed to 'n' according
to /home/saulius/struct/CIF-dictionaries/cif_core.dic dictionary
named 'cif_core.dic' version 2.4.1 from 2010-06-29 (2076 times).

Automatic conversion script
Id: cif_fix_values 1715 2011-07-08 13:25:40Z adriana 
;
_cod_original_cell_volume 873.079(16)
_cod_original_sg_symbol_H-M 'F d d d'
_cod_database_code 4001243

loop_
_symmetry_equiv_pos_site_id
_symmetry_equiv_pos_as_xyz
1 +x,+y,+z
2 -x,+y+1/4,+z+1/4
3 +x+1/4,-y,+z+1/4
4 -x+3/4,-y+1/4,+z+1/2
-1 -x,-y,-z
-2 +x,-y+3/4,-z+3/4
-3 -x+3/4,+y,-z+3/4
-4 +x+1/4,+y+3/4,-z+1/2
101 +x,+y+1/2,+z+1/2
102 -x,+y+3/4,+z+3/4
103 +x+1/4,-y+1/2,+z+3/4
104 -x+3/4,-y+3/4,+z
-101 -x,-y+1/2,-z+1/2
-102 +x,-y+1/4,-z+1/4
-103 -x+3/4,+y+1/2,-z+1/4
-104 +x+1/4,+y+1/4,-z
201 +x+1/2,+y,+z+1/2
202 -x+1/2,+y+1/4,+z+3/4
203 +x+3/4,-y,+z+3/4
204 -x+1/4,-y+1/4,+z
-201 -x+1/2,-y,-z+1/2
-202 +x+1/2,-y+3/4,-z+1/4
-203 -x+1/4,+y,-z+1/4
-204 +x+3/4,+y+3/4,-z
301 +x+1/2,+y+1/2,+z
302 -x+1/2,+y+3/4,+z+1/4
303 +x+3/4,-y+1/2,+z+1/4
304 -x+1/4,-y+3/4,+z+1/2
-301 -x+1/2,-y+1/2,-z
-302 +x+1/2,-y+1/4,-z+3/4
-303 -x+1/4,+y+1/2,-z+3/4
-304 +x+3/4,+y+1/4,-z+1/2

loop_
_atom_site_type_symbol
_atom_site_label
_atom_site_fract_x
_atom_site_fract_y
_atom_site_fract_z
_atom_site_occupancy
_atom_site_thermal_displace_type
_atom_site_U_iso_or_equiv
_atom_site_symmetry_multiplicity
Ru Ru1 0.125 0.125 0.125 1.0 Uiso 0.0070(11) 8
Li Li1 0.125 0.125 0.2939(4) 0.331(5) Uiso 0.0052(18) 16
Mg Mg1 0.125 0.125 0.2939(4) 0.669(5) Uiso 0.0052(18) 16
Li Li2 0.125 0.625 0.299(4) 0.780(5) Uiso 0.015 16
Mg Mg2 0.125 0.625 0.299(4) 0.220(5) Uiso 0.015 16
Li Li3 0.125 0.625 0.125 0.837(7) Uiso 0.015 8
Mg Mg3 0.125 0.625 0.125 0.163(7) Uiso 0.015 8
O O1 0.125 0.3576(4) 0.125 1.0 Uiso 0.0073(11) 16
O O2 0.11140(29) 0.37468(29) 0.29613(18) 1.0 Uiso 0.0069(6) 32

loop_
_atom_type_symbol
_atom_type_number_in_cell
Ru 8.0
Li 24.471
Mg 15.529
O_ 48.0

loop_
_geom_angle_atom_site_label_1
_geom_angle_atom_site_label_2
_geom_angle_atom_site_label_3
_geom_angle
_geom_angle_site_symmetry_1
_geom_angle_site_symmetry_3
_geom_angle_publ_flag
Mg1 Ru1 Mg1 88.51(13) -4_545 102_544 n
Mg1 Ru1 Mg1 120.03(7) -4_545 103_554 n
Mg1 Ru1 Mg1 121.71(23) -4_545 -101_444 n
Mg1 Ru1 Li2 92.4(7) -4_657 -4_657 n
Mg1 Ru1 Li2 178.4(13) -4_657 102_544 n
Mg1 Ru1 Li2 56.7(13) -4_657 103_554 n
Mg1 Ru1 Li2 60.5(4) -4_657 -101_556 n
Mg1 Ru1 Mg2 92.4(7) -4_645 -4_645 n
Mg1 Ru1 Mg2 178.4(13) -4_645 102_544 n
Mg1 Ru1 Mg2 56.7(13) -4_645 103_554 n
Mg1 Ru1 Mg2 60.5(4) -4_645 -101_544 n
Mg1 Ru1 Mg3 119.99(4) -4_545 104_343 n
Mg1 Ru1 Mg3 60.01(4) -4_545 104_443 n
Mg1 Ru1 O1 135.74(7) -4_545 1_555 n
Mg1 Ru1 O1 44.26(7) -4_545 -102_444 n
Mg1 Ru1 O2 45.67(10) -4_757 -4_757 n
Mg1 Ru1 O2 134.17(10) -4_757 102_544 n
Mg1 Ru1 O2 89.58(11) -4_757 103_554 n
Mg1 Ru1 O2 90.53(11) -4_757 -101_656 n
Mg1 Ru1 Mg1 121.71(23) 102_544 103_554 n
Mg1 Ru1 Mg1 120.03(7) 102_544 -101_444 n
Mg1 Ru1 Li2 178.4(13) 102_544 -4_657 n
Mg1 Ru1 Li2 92.4(7) 102_544 102_544 n
Mg1 Ru1 Li2 60.5(4) 102_544 103_554 n
Mg1 Ru1 Li2 56.7(13) 102_544 -101_556 n
Mg1 Ru1 Mg2 178.4(13) 102_544 -4_645 n
Mg1 Ru1 Mg2 92.4(7) 102_544 102_544 n
Mg1 Ru1 Mg2 60.5(4) 102_544 103_554 n
Mg1 Ru1 Mg2 56.7(13) 102_544 -101_544 n
Mg1 Ru1 Mg3 60.01(4) 102_544 104_343 n
Mg1 Ru1 Mg3 119.99(4) 102_544 104_443 n
Mg1 Ru1 O1 135.74(7) 102_544 1_555 n
Mg1 Ru1 O1 44.26(7) 102_544 -102_444 n
Mg1 Ru1 O2 134.17(10) 102_544 -4_757 n
Mg1 Ru1 O2 45.67(10) 102_544 102_544 n
Mg1 Ru1 O2 90.53(11) 102_544 103_554 n
Mg1 Ru1 O2 89.58(11) 102_544 -101_656 n
Mg1 Ru1 Mg1 88.51(13) 103_554 -101_444 n
Mg1 Ru1 Li2 56.7(13) 103_554 -4_657 n
Mg1 Ru1 Li2 60.5(4) 103_554 102_544 n
Mg1 Ru1 Li2 92.4(7) 103_554 103_554 n
Mg1 Ru1 Li2 178.4(13) 103_554 -101_556 n
Mg1 Ru1 Mg2 56.7(13) 103_554 -4_645 n
Mg1 Ru1 Mg2 60.5(4) 103_554 102_544 n
Mg1 Ru1 Mg2 92.4(7) 103_554 103_554 n
Mg1 Ru1 Mg2 178.4(13) 103_554 -101_544 n
Mg1 Ru1 Mg3 119.99(4) 103_554 104_343 n
Mg1 Ru1 Mg3 60.01(4) 103_554 104_443 n
Mg1 Ru1 O1 44.26(7) 103_554 1_555 n
Mg1 Ru1 O1 135.74(7) 103_554 -102_444 n
Mg1 Ru1 O2 89.58(11) 103_554 -4_757 n
Mg1 Ru1 O2 90.53(11) 103_554 102_544 n
Mg1 Ru1 O2 45.67(10) 103_554 103_554 n
Mg1 Ru1 O2 134.17(10) 103_554 -101_656 n
Mg1 Ru1 Li2 60.5(4) -101_556 -4_657 n
Mg1 Ru1 Li2 56.7(13) -101_556 102_544 n
Mg1 Ru1 Li2 178.4(13) -101_556 103_554 n
Mg1 Ru1 Li2 92.4(7) -101_556 -101_556 n
Mg1 Ru1 Mg2 60.5(4) -101_544 -4_645 n
Mg1 Ru1 Mg2 56.7(13) -101_544 102_544 n
Mg1 Ru1 Mg2 178.4(13) -101_544 103_554 n
Mg1 Ru1 Mg2 92.4(7) -101_544 -101_544 n
Mg1 Ru1 Mg3 60.01(4) -101_444 104_343 n
Mg1 Ru1 Mg3 119.99(4) -101_444 104_443 n
Mg1 Ru1 O1 44.26(7) -101_444 1_555 n
Mg1 Ru1 O1 135.74(7) -101_444 -102_444 n
Mg1 Ru1 O2 90.53(11) -101_656 -4_757 n
Mg1 Ru1 O2 89.58(11) -101_656 102_544 n
Mg1 Ru1 O2 134.17(10) -101_656 103_554 n
Mg1 Ru1 O2 45.67(10) -101_656 -101_656 n
Li2 Ru1 Li2 86.7(14) -4_657 102_544 n
Li2 Ru1 Li2 119.0(8) -4_657 103_554 n
Li2 Ru1 Li2 124.9(26) -4_657 -101_556 n
Li2 Ru1 Mg2 0.0 -4_645 -4_645 n
Li2 Ru1 Mg2 86.7(14) -4_645 102_544 n
Li2 Ru1 Mg2 119.0(8) -4_645 103_554 n
Li2 Ru1 Mg2 124.9(26) -4_645 -101_544 n
Li2 Ru1 Mg3 120.5(4) -4_545 104_343 n
Li2 Ru1 Mg3 59.5(4) -4_545 104_443 n
Li2 Ru1 O1 43.4(7) -4_545 1_555 n
Li2 Ru1 O1 136.6(7) -4_545 -102_444 n
Li2 Ru1 O2 46.8(8) -4_757 -4_757 n
Li2 Ru1 O2 133.4(8) -4_757 102_544 n
Li2 Ru1 O2 88.2(11) -4_757 103_554 n
Li2 Ru1 O2 91.7(11) -4_757 -101_656 n
Li2 Ru1 Li2 124.9(26) 102_544 103_554 n
Li2 Ru1 Li2 119.0(8) 102_544 -101_556 n
Li2 Ru1 Mg2 86.7(14) 102_544 -4_645 n
Li2 Ru1 Mg2 0.0 102_544 102_544 n
Li2 Ru1 Mg2 124.9(26) 102_544 103_554 n
Li2 Ru1 Mg2 119.0(8) 102_544 -101_544 n
Li2 Ru1 Mg3 59.5(4) 102_544 104_343 n
Li2 Ru1 Mg3 120.5(4) 102_544 104_443 n
Li2 Ru1 O1 43.4(7) 102_544 1_555 n
Li2 Ru1 O1 136.6(7) 102_544 -102_444 n
Li2 Ru1 O2 133.4(8) 102_544 -4_757 n
Li2 Ru1 O2 46.8(8) 102_544 102_544 n
Li2 Ru1 O2 91.7(11) 102_544 103_554 n
Li2 Ru1 O2 88.2(11) 102_544 -101_656 n
Li2 Ru1 Li2 86.7(14) 103_554 -101_556 n
Li2 Ru1 Mg2 119.0(8) 103_554 -4_645 n
Li2 Ru1 Mg2 124.9(26) 103_554 102_544 n
Li2 Ru1 Mg2 0.0 103_554 103_554 n
Li2 Ru1 Mg2 86.7(14) 103_554 -101_544 n
Li2 Ru1 Mg3 120.5(4) 103_554 104_343 n
Li2 Ru1 Mg3 59.5(4) 103_554 104_443 n
Li2 Ru1 O1 136.6(7) 103_554 1_555 n
Li2 Ru1 O1 43.4(7) 103_554 -102_444 n
Li2 Ru1 O2 88.2(11) 103_554 -4_757 n
Li2 Ru1 O2 91.7(11) 103_554 102_544 n
Li2 Ru1 O2 46.8(8) 103_554 103_554 n
Li2 Ru1 O2 133.4(8) 103_554 -101_656 n
Li2 Ru1 Mg2 124.9(26) -101_544 -4_645 n
Li2 Ru1 Mg2 119.0(8) -101_544 102_544 n
Li2 Ru1 Mg2 86.7(14) -101_544 103_554 n
Li2 Ru1 Mg2 0.0 -101_544 -101_544 n
Li2 Ru1 Mg3 59.5(4) -101_444 104_343 n
Li2 Ru1 Mg3 120.5(4) -101_444 104_443 n
Li2 Ru1 O1 136.6(7) -101_444 1_555 n
Li2 Ru1 O1 43.4(7) -101_444 -102_444 n
Li2 Ru1 O2 91.7(11) -101_656 -4_757 n
Li2 Ru1 O2 88.2(11) -101_656 102_544 n
Li2 Ru1 O2 133.4(8) -101_656 103_554 n
Li2 Ru1 O2 46.8(8) -101_656 -101_656 n
Mg2 Ru1 Mg2 86.7(14) -4_645 102_544 n
Mg2 Ru1 Mg2 119.0(8) -4_645 103_554 n
Mg2 Ru1 Mg2 124.9(26) -4_645 -101_544 n
Mg2 Ru1 Mg3 120.5(4) -4_545 104_343 n
Mg2 Ru1 Mg3 59.5(4) -4_545 104_443 n
Mg2 Ru1 O1 43.4(7) -4_545 1_555 n
Mg2 Ru1 O1 136.6(7) -4_545 -102_444 n
Mg2 Ru1 O2 46.8(8) -4_757 -4_757 n
Mg2 Ru1 O2 133.4(8) -4_757 102_544 n
Mg2 Ru1 O2 88.2(11) -4_757 103_554 n
Mg2 Ru1 O2 91.7(11) -4_757 -101_656 n
Mg2 Ru1 Mg2 124.9(26) 102_544 103_554 n
Mg2 Ru1 Mg2 119.0(8) 102_544 -101_544 n
Mg2 Ru1 Mg3 59.5(4) 102_544 104_343 n
Mg2 Ru1 Mg3 120.5(4) 102_544 104_443 n
Mg2 Ru1 O1 43.4(7) 102_544 1_555 n
Mg2 Ru1 O1 136.6(7) 102_544 -102_444 n
Mg2 Ru1 O2 133.4(8) 102_544 -4_757 n
Mg2 Ru1 O2 46.8(8) 102_544 102_544 n
Mg2 Ru1 O2 91.7(11) 102_544 103_554 n
Mg2 Ru1 O2 88.2(11) 102_544 -101_656 n
Mg2 Ru1 Mg2 86.7(14) 103_554 -101_544 n
Mg2 Ru1 Mg3 120.5(4) 103_554 104_343 n
Mg2 Ru1 Mg3 59.5(4) 103_554 104_443 n
Mg2 Ru1 O1 136.6(7) 103_554 1_555 n
Mg2 Ru1 O1 43.4(7) 103_554 -102_444 n
Mg2 Ru1 O2 88.2(11) 103_554 -4_757 n
Mg2 Ru1 O2 91.7(11) 103_554 102_544 n
Mg2 Ru1 O2 46.8(8) 103_554 103_554 n
Mg2 Ru1 O2 133.4(8) 103_554 -101_656 n
Mg2 Ru1 Mg3 59.5(4) -101_444 104_343 n
Mg2 Ru1 Mg3 120.5(4) -101_444 104_443 n
Mg2 Ru1 O1 136.6(7) -101_444 1_555 n
Mg2 Ru1 O1 43.4(7) -101_444 -102_444 n
Mg2 Ru1 O2 91.7(11) -101_656 -4_757 n
Mg2 Ru1 O2 88.2(11) -101_656 102_544 n
Mg2 Ru1 O2 133.4(8) -101_656 103_554 n
Mg2 Ru1 O2 46.8(8) -101_656 -101_656 n
Mg3 Ru1 Mg3 180.0 104_343 104_443 n
Mg3 Ru1 O1 90.0 104_343 1_555 n
Mg3 Ru1 O1 90.0 104_343 -102_444 n
Mg3 Ru1 O2 134.94(8) 104_555 -4_757 n
Mg3 Ru1 O2 45.06(8) 104_555 102_544 n
Mg3 Ru1 O2 134.94(8) 104_555 103_554 n
Mg3 Ru1 O2 45.06(8) 104_555 -101_656 n
Mg3 Ru1 O1 90.0 104_443 1_555 n
Mg3 Ru1 O1 90.0 104_443 -102_444 n
Mg3 Ru1 O2 45.06(8) 104_655 -4_757 n
Mg3 Ru1 O2 134.94(8) 104_655 102_544 n
Mg3 Ru1 O2 45.06(8) 104_655 103_554 n
Mg3 Ru1 O2 134.94(8) 104_655 -101_656 n
O1 Ru1 O1 180.0 1_555 -102_444 n
O1 Ru1 O2 90.08(7) 1_555 -4_757 n
O1 Ru1 O2 90.08(7) 1_555 102_544 n
O1 Ru1 O2 89.92(7) 1_555 103_554 n
O1 Ru1 O2 89.92(7) 1_555 -101_656 n
O1 Ru1 O2 89.92(7) -102_656 -4_757 n
O1 Ru1 O2 89.92(7) -102_656 102_544 n
O1 Ru1 O2 90.08(7) -102_656 103_554 n
O1 Ru1 O2 90.08(7) -102_656 -101_656 n
O2 Ru1 O2 179.8468(4) -4_757 102_544 n
O2 Ru1 O2 90.11(15) -4_757 103_554 n
O2 Ru1 O2 89.89(15) -4_757 -101_656 n
O2 Ru1 O2 89.89(15) 102_544 103_554 n
O2 Ru1 O2 90.11(15) 102_544 -101_656 n
O2 Ru1 O2 179.8468(4) 103_554 -101_656 n
Li1 Li1 Li1 117.8(4) -4_555 -101_454 n
Li1 Li1 Mg1 0.0 -4_545 -4_545 n
Li1 Li1 Mg1 117.8(4) -4_545 -101_444 n
Li1 Li1 Li2 121.10(22) -4_657 -2_567 n
Li1 Li1 Li2 88.3(7) -4_657 -4_657 n
Li1 Li1 Li2 120.4(9) -4_657 104_455 n
Li1 Li1 Li2 61.7(9) -4_657 104_555 n
Li1 Li1 Li2 58.2(4) -4_657 -101_556 n
Li1 Li1 Mg2 121.10(22) -4_645 -2_555 n
Li1 Li1 Mg2 88.3(7) -4_645 -4_645 n
Li1 Li1 Mg2 120.4(9) -4_645 104_443 n
Li1 Li1 Mg2 61.7(9) -4_645 104_543 n
Li1 Li1 Mg2 58.2(4) -4_645 -101_544 n
Li1 Li1 Li3 89.63(6) -4_645 2_545 n
Li1 Li1 Li3 120.638(26) -4_645 3_565 n
Li1 Li1 Mg3 89.63(6) -4_545 2_545 n
Li1 Li1 Mg3 120.638(26) -4_545 3_565 n
Li1 Li1 O1 87.67(9) -4_545 -4_545 n
Li1 Li1 O1 139.44(16) -4_545 -101_444 n
Li1 Li1 O2 136.88(30) -4_757 1_555 n
Li1 Li1 O2 44.58(15) -4_757 -4_757 n
Li1 Li1 O2 86.26(27) -4_757 -101_656 n
Li1 Li1 O2 44.73(7) -4_757 204_555 n
Li1 Li1 Mg1 117.8(4) -101_444 -4_545 n
Li1 Li1 Mg1 0.0 -101_444 -101_444 n
Li1 Li1 Li2 121.10(22) -101_556 -2_567 n
Li1 Li1 Li2 58.2(4) -101_556 -4_657 n
Li1 Li1 Li2 61.7(9) -101_556 104_455 n
Li1 Li1 Li2 120.4(9) -101_556 104_555 n
Li1 Li1 Li2 88.3(7) -101_556 -101_556 n
Li1 Li1 Mg2 121.10(22) -101_544 -2_555 n
Li1 Li1 Mg2 58.2(4) -101_544 -4_645 n
Li1 Li1 Mg2 61.7(9) -101_544 104_443 n
Li1 Li1 Mg2 120.4(9) -101_544 104_543 n
Li1 Li1 Mg2 88.3(7) -101_544 -101_544 n
Li1 Li1 Li3 120.638(26) -101_544 2_545 n
Li1 Li1 Li3 89.63(6) -101_544 3_565 n
Li1 Li1 Mg3 120.638(26) -101_444 2_545 n
Li1 Li1 Mg3 89.63(6) -101_444 3_565 n
Li1 Li1 O1 139.44(16) -101_444 -4_545 n
Li1 Li1 O1 87.67(9) -101_444 -101_444 n
Li1 Li1 O2 44.73(7) -101_656 1_555 n
Li1 Li1 O2 86.26(27) -101_656 -4_757 n
Li1 Li1 O2 44.58(15) -101_656 -101_656 n
Li1 Li1 O2 136.88(30) -101_656 204_555 n
Mg1 Li1 Mg1 117.8(4) -4_545 -101_444 n
Mg1 Li1 Li2 121.10(22) -4_657 -2_567 n
Mg1 Li1 Li2 88.3(7) -4_657 -4_657 n
Mg1 Li1 Li2 120.4(9) -4_657 104_455 n
Mg1 Li1 Li2 61.7(9) -4_657 104_555 n
Mg1 Li1 Li2 58.2(4) -4_657 -101_556 n
Mg1 Li1 Mg2 121.10(22) -4_645 -2_555 n
Mg1 Li1 Mg2 88.3(7) -4_645 -4_645 n
Mg1 Li1 Mg2 120.4(9) -4_645 104_443 n
Mg1 Li1 Mg2 61.7(9) -4_645 104_543 n
Mg1 Li1 Mg2 58.2(4) -4_645 -101_544 n
Mg1 Li1 Li3 89.63(6) -4_645 2_545 n
Mg1 Li1 Li3 120.638(26) -4_645 3_565 n
Mg1 Li1 Mg3 89.63(6) -4_545 2_545 n
Mg1 Li1 Mg3 120.638(26) -4_545 3_565 n
Mg1 Li1 O1 87.67(9) -4_545 -4_545 n
Mg1 Li1 O1 139.44(16) -4_545 -101_444 n
Mg1 Li1 O2 136.88(30) -4_757 1_555 n
Mg1 Li1 O2 44.58(15) -4_757 -4_757 n
Mg1 Li1 O2 86.26(27) -4_757 -101_656 n
Mg1 Li1 O2 44.73(7) -4_757 204_555 n
Mg1 Li1 Li2 121.10(22) -101_556 -2_567 n
Mg1 Li1 Li2 58.2(4) -101_556 -4_657 n
Mg1 Li1 Li2 61.7(9) -101_556 104_455 n
Mg1 Li1 Li2 120.4(9) -101_556 104_555 n
Mg1 Li1 Li2 88.3(7) -101_556 -101_556 n
Mg1 Li1 Mg2 121.10(22) -101_544 -2_555 n
Mg1 Li1 Mg2 58.2(4) -101_544 -4_645 n
Mg1 Li1 Mg2 61.7(9) -101_544 104_443 n
Mg1 Li1 Mg2 120.4(9) -101_544 104_543 n
Mg1 Li1 Mg2 88.3(7) -101_544 -101_544 n
Mg1 Li1 Li3 120.638(26) -101_544 2_545 n
Mg1 Li1 Li3 89.63(6) -101_544 3_565 n
Mg1 Li1 Mg3 120.638(26) -101_444 2_545 n
Mg1 Li1 Mg3 89.63(6) -101_444 3_565 n
Mg1 Li1 O1 139.44(16) -101_444 -4_545 n
Mg1 Li1 O1 87.67(9) -101_444 -101_444 n
Mg1 Li1 O2 44.73(7) -101_656 1_555 n
Mg1 Li1 O2 86.26(27) -101_656 -4_757 n
Mg1 Li1 O2 44.58(15) -101_656 -101_656 n
Mg1 Li1 O2 136.88(30) -101_656 204_555 n
Li2 Li1 Li2 122.6(11) -2_567 -4_657 n
Li2 Li1 Li2 88.2(15) -2_567 104_455 n
Li2 Li1 Li2 88.2(15) -2_567 104_555 n
Li2 Li1 Li2 122.6(11) -2_567 -101_556 n
Li2 Li1 Mg2 0.0 -2_555 -2_555 n
Li2 Li1 Mg2 122.6(11) -2_555 -4_645 n
Li2 Li1 Mg2 88.2(15) -2_555 104_443 n
Li2 Li1 Mg2 88.2(15) -2_555 104_543 n
Li2 Li1 Mg2 122.6(11) -2_555 -101_544 n
Li2 Li1 Li3 60.85(12) -2_555 2_545 n
Li2 Li1 Li3 60.85(12) -2_555 3_565 n
Li2 Li1 Mg3 60.85(12) -2_455 2_545 n
Li2 Li1 Mg3 60.85(12) -2_455 3_565 n
Li2 Li1 O1 45.88(14) -2_455 -4_545 n
Li2 Li1 O1 45.88(14) -2_455 -101_444 n
Li2 Li1 O2 88.92(23) -2_667 1_555 n
Li2 Li1 O2 138.83(12) -2_667 -4_757 n
Li2 Li1 O2 138.83(12) -2_667 -101_656 n
Li2 Li1 O2 88.92(23) -2_667 204_555 n
Li2 Li1 Li2 119.9(5) -4_657 104_455 n
Li2 Li1 Li2 62.3(14) -4_657 104_555 n
Li2 Li1 Li2 114.8(23) -4_657 -101_556 n
Li2 Li1 Mg2 122.6(11) -4_645 -2_555 n
Li2 Li1 Mg2 0.0 -4_645 -4_645 n
Li2 Li1 Mg2 119.9(5) -4_645 104_443 n
Li2 Li1 Mg2 62.3(14) -4_645 104_543 n
Li2 Li1 Mg2 114.8(23) -4_645 -101_544 n
Li2 Li1 Li3 176.6(11) -4_645 2_545 n
Li2 Li1 Li3 61.7(12) -4_645 3_565 n
Li2 Li1 Mg3 176.6(11) -4_545 2_545 n
Li2 Li1 Mg3 61.7(12) -4_545 3_565 n
Li2 Li1 O1 94.6(9) -4_545 -4_545 n
Li2 Li1 O1 132.1(6) -4_545 -101_444 n
Li2 Li1 O2 48.6(8) -4_757 1_555 n
Li2 Li1 O2 43.8(7) -4_757 -4_757 n
Li2 Li1 O2 84.9(10) -4_757 -101_656 n
Li2 Li1 O2 133.0(6) -4_757 204_555 n
Li2 Li1 Li2 176.4(30) 104_455 104_555 n
Li2 Li1 Li2 62.3(14) 104_455 -101_556 n
Li2 Li1 Mg2 88.2(15) 104_443 -2_555 n
Li2 Li1 Mg2 119.9(5) 104_443 -4_645 n
Li2 Li1 Mg2 0.0 104_443 104_443 n
Li2 Li1 Mg2 176.4(30) 104_443 104_543 n
Li2 Li1 Mg2 62.3(14) 104_443 -101_544 n
Li2 Li1 Li3 59.0(8) 104_443 2_545 n
Li2 Li1 Li3 119.0(9) 104_443 3_565 n
Li2 Li1 Mg3 59.0(8) 104_343 2_545 n
Li2 Li1 Mg3 119.0(9) 104_343 3_565 n
Li2 Li1 O1 133.8(15) 104_343 -4_545 n
Li2 Li1 O1 42.6(14) 104_343 -101_444 n
Li2 Li1 O2 87.79(6) 104_555 1_555 n
Li2 Li1 O2 133.0(15) 104_555 -4_757 n
Li2 Li1 O2 50.6(15) 104_555 -101_656 n
Li2 Li1 O2 92.14(5) 104_555 204_555 n
Li2 Li1 Li2 119.9(5) 104_555 -101_556 n
Li2 Li1 Mg2 88.2(15) 104_543 -2_555 n
Li2 Li1 Mg2 62.3(14) 104_543 -4_645 n
Li2 Li1 Mg2 176.4(30) 104_543 104_443 n
Li2 Li1 Mg2 0.0 104_543 104_543 n
Li2 Li1 Mg2 119.9(5) 104_543 -101_544 n
Li2 Li1 Li3 119.0(9) 104_543 2_545 n
Li2 Li1 Li3 59.0(8) 104_543 3_565 n
Li2 Li1 Mg3 119.0(9) 104_443 2_545 n
Li2 Li1 Mg3 59.0(8) 104_443 3_565 n
Li2 Li1 O1 42.6(14) 104_443 -4_545 n
Li2 Li1 O1 133.8(15) 104_443 -101_444 n
Li2 Li1 O2 92.14(5) 104_655 1_555 n
Li2 Li1 O2 50.6(15) 104_655 -4_757 n
Li2 Li1 O2 133.0(15) 104_655 -101_656 n
Li2 Li1 O2 87.79(6) 104_655 204_555 n
Li2 Li1 Mg2 122.6(11) -101_544 -2_555 n
Li2 Li1 Mg2 114.8(23) -101_544 -4_645 n
Li2 Li1 Mg2 62.3(14) -101_544 104_443 n
Li2 Li1 Mg2 119.9(5) -101_544 104_543 n
Li2 Li1 Mg2 0.0 -101_544 -101_544 n
Li2 Li1 Li3 61.7(12) -101_544 2_545 n
Li2 Li1 Li3 176.6(11) -101_544 3_565 n
Li2 Li1 Mg3 61.7(12) -101_444 2_545 n
Li2 Li1 Mg3 176.6(11) -101_444 3_565 n
Li2 Li1 O1 132.1(6) -101_444 -4_545 n
Li2 Li1 O1 94.6(9) -101_444 -101_444 n
Li2 Li1 O2 133.0(6) -101_656 1_555 n
Li2 Li1 O2 84.9(10) -101_656 -4_757 n
Li2 Li1 O2 43.8(7) -101_656 -101_656 n
Li2 Li1 O2 48.6(8) -101_656 204_555 n
Mg2 Li1 Mg2 122.6(11) -2_555 -4_645 n
Mg2 Li1 Mg2 88.2(15) -2_555 104_443 n
Mg2 Li1 Mg2 88.2(15) -2_555 104_543 n
Mg2 Li1 Mg2 122.6(11) -2_555 -101_544 n
Mg2 Li1 Li3 60.85(12) -2_555 2_545 n
Mg2 Li1 Li3 60.85(12) -2_555 3_565 n
Mg2 Li1 Mg3 60.85(12) -2_455 2_545 n
Mg2 Li1 Mg3 60.85(12) -2_455 3_565 n
Mg2 Li1 O1 45.88(14) -2_455 -4_545 n
Mg2 Li1 O1 45.88(14) -2_455 -101_444 n
Mg2 Li1 O2 88.92(23) -2_667 1_555 n
Mg2 Li1 O2 138.83(12) -2_667 -4_757 n
Mg2 Li1 O2 138.83(12) -2_667 -101_656 n
Mg2 Li1 O2 88.92(23) -2_667 204_555 n
Mg2 Li1 Mg2 119.9(5) -4_645 104_443 n
Mg2 Li1 Mg2 62.3(14) -4_645 104_543 n
Mg2 Li1 Mg2 114.8(23) -4_645 -101_544 n
Mg2 Li1 Li3 176.6(11) -4_645 2_545 n
Mg2 Li1 Li3 61.7(12) -4_645 3_565 n
Mg2 Li1 Mg3 176.6(11) -4_545 2_545 n
Mg2 Li1 Mg3 61.7(12) -4_545 3_565 n
Mg2 Li1 O1 94.6(9) -4_545 -4_545 n
Mg2 Li1 O1 132.1(6) -4_545 -101_444 n
Mg2 Li1 O2 48.6(8) -4_757 1_555 n
Mg2 Li1 O2 43.8(7) -4_757 -4_757 n
Mg2 Li1 O2 84.9(10) -4_757 -101_656 n
Mg2 Li1 O2 133.0(6) -4_757 204_555 n
Mg2 Li1 Mg2 176.4(30) 104_443 104_543 n
Mg2 Li1 Mg2 62.3(14) 104_443 -101_544 n
Mg2 Li1 Li3 59.0(8) 104_443 2_545 n
Mg2 Li1 Li3 119.0(9) 104_443 3_565 n
Mg2 Li1 Mg3 59.0(8) 104_343 2_545 n
Mg2 Li1 Mg3 119.0(9) 104_343 3_565 n
Mg2 Li1 O1 133.8(15) 104_343 -4_545 n
Mg2 Li1 O1 42.6(14) 104_343 -101_444 n
Mg2 Li1 O2 87.79(6) 104_555 1_555 n
Mg2 Li1 O2 133.0(15) 104_555 -4_757 n
Mg2 Li1 O2 50.6(15) 104_555 -101_656 n
Mg2 Li1 O2 92.14(5) 104_555 204_555 n
Mg2 Li1 Mg2 119.9(5) 104_543 -101_544 n
Mg2 Li1 Li3 119.0(9) 104_543 2_545 n
Mg2 Li1 Li3 59.0(8) 104_543 3_565 n
Mg2 Li1 Mg3 119.0(9) 104_443 2_545 n
Mg2 Li1 Mg3 59.0(8) 104_443 3_565 n
Mg2 Li1 O1 42.6(14) 104_443 -4_545 n
Mg2 Li1 O1 133.8(15) 104_443 -101_444 n
Mg2 Li1 O2 92.14(5) 104_655 1_555 n
Mg2 Li1 O2 50.6(15) 104_655 -4_757 n
Mg2 Li1 O2 133.0(15) 104_655 -101_656 n
Mg2 Li1 O2 87.79(6) 104_655 204_555 n
Mg2 Li1 Li3 61.7(12) -101_544 2_545 n
Mg2 Li1 Li3 176.6(11) -101_544 3_565 n
Mg2 Li1 Mg3 61.7(12) -101_444 2_545 n
Mg2 Li1 Mg3 176.6(11) -101_444 3_565 n
Mg2 Li1 O1 132.1(6) -101_444 -4_545 n
Mg2 Li1 O1 94.6(9) -101_444 -101_444 n
Mg2 Li1 O2 133.0(6) -101_656 1_555 n
Mg2 Li1 O2 84.9(10) -101_656 -4_757 n
Mg2 Li1 O2 43.8(7) -101_656 -101_656 n
Mg2 Li1 O2 48.6(8) -101_656 204_555 n
Li3 Li1 Li3 121.71(23) 2_545 3_565 n
Li3 Li1 Mg3 0.0 2_545 2_545 n
Li3 Li1 Mg3 121.71(23) 2_545 3_565 n
Li3 Li1 O1 88.10(17) 2_545 -4_545 n
Li3 Li1 O1 49.84(12) 2_545 -101_444 n
Li3 Li1 O2 133.42(22) 2_545 1_555 n
Li3 Li1 O2 134.01(10) 2_545 -4_757 n
Li3 Li1 O2 92.20(7) 2_545 -101_656 n
Li3 Li1 O2 45.10(10) 2_545 204_555 n
Li3 Li1 Mg3 121.71(23) 3_565 2_545 n
Li3 Li1 Mg3 0.0 3_565 3_565 n
Li3 Li1 O1 49.84(12) 3_565 -4_545 n
Li3 Li1 O1 88.10(17) 3_565 -101_444 n
Li3 Li1 O2 45.10(10) 3_565 1_555 n
Li3 Li1 O2 92.20(7) 3_565 -4_757 n
Li3 Li1 O2 134.01(10) 3_565 -101_656 n
Li3 Li1 O2 133.42(22) 3_565 204_555 n
Mg3 Li1 Mg3 121.71(23) 2_545 3_565 n
Mg3 Li1 O1 88.10(17) 2_545 -4_545 n
Mg3 Li1 O1 49.84(12) 2_545 -101_444 n
Mg3 Li1 O2 133.42(22) 2_545 1_555 n
Mg3 Li1 O2 134.01(10) 2_545 -4_757 n
Mg3 Li1 O2 92.20(7) 2_545 -101_656 n
Mg3 Li1 O2 45.10(10) 2_545 204_555 n
Mg3 Li1 O1 49.84(12) 3_565 -4_545 n
Mg3 Li1 O1 88.10(17) 3_565 -101_444 n
Mg3 Li1 O2 45.10(10) 3_565 1_555 n
Mg3 Li1 O2 92.20(7) 3_565 -4_757 n
Mg3 Li1 O2 134.01(10) 3_565 -101_656 n
Mg3 Li1 O2 133.42(22) 3_565 204_555 n
O1 Li1 O1 91.76(27) -4_545 -101_444 n
O1 Li1 O2 94.89(21) -4_757 1_555 n
O1 Li1 O2 93.07(7) -4_757 -4_757 n
O1 Li1 O2 173.92(22) -4_757 -101_656 n
O1 Li1 O2 83.59(16) -4_757 204_555 n
O1 Li1 O2 83.59(16) -101_656 1_555 n
O1 Li1 O2 173.92(22) -101_656 -4_757 n
O1 Li1 O2 93.07(7) -101_656 -101_656 n
O1 Li1 O2 94.89(21) -101_656 204_555 n
O2 Li1 O2 92.32(19) 1_555 -4_757 n
O2 Li1 O2 89.31(18) 1_555 -101_656 n
O2 Li1 O2 177.8(5) 1_555 204_555 n
O2 Li1 O2 82.35(24) -4_757 -101_656 n
O2 Li1 O2 89.31(18) -4_757 204_555 n
O2 Li1 O2 92.32(19) -101_656 204_555 n
Ru1 Mg1 Ru1 121.71(23) 2_555 3_555 n
Ru1 Mg1 Li1 178.05(34) 2_555 -4_555 n
Ru1 Mg1 Li1 60.24(11) 2_555 -101_454 n
Ru1 Mg1 Mg1 178.05(34) 2_555 -4_545 n
Ru1 Mg1 Mg1 60.24(11) 2_555 -101_444 n
Ru1 Mg1 Li2 60.85(12) 2_555 -2_567 n
Ru1 Mg1 Li2 90.5(7) 2_555 -4_657 n
Ru1 Mg1 Li2 59.0(8) 2_555 104_455 n
Ru1 Mg1 Li2 119.0(9) 2_555 104_555 n
Ru1 Mg1 Li2 121.08(34) 2_555 -101_556 n
Ru1 Mg1 Mg2 60.85(12) 2_555 -2_555 n
Ru1 Mg1 Mg2 90.5(7) 2_555 -4_645 n
Ru1 Mg1 Mg2 59.0(8) 2_555 104_443 n
Ru1 Mg1 Mg2 119.0(9) 2_555 104_543 n
Ru1 Mg1 Mg2 121.08(34) 2_555 -101_544 n
Ru1 Mg1 Li3 91.49(13) 2_555 2_545 n
Ru1 Mg1 Li3 59.97(7) 2_555 3_565 n
Ru1 Mg1 Mg3 91.49(13) 2_555 2_545 n
Ru1 Mg1 Mg3 59.97(7) 2_555 3_565 n
Ru1 Mg1 O1 93.96(22) 2_555 -4_545 n
Ru1 Mg1 O1 41.65(9) 2_555 -101_444 n
Ru1 Mg1 O2 41.95(11) 2_555 1_555 n
Ru1 Mg1 O2 134.15(11) 2_555 -4_757 n
Ru1 Mg1 O2 92.10(7) 2_555 -101_656 n
Ru1 Mg1 Li1 60.24(11) 3_555 -4_555 n
Ru1 Mg1 Li1 178.05(34) 3_555 -101_454 n
Ru1 Mg1 Mg1 60.24(11) 3_555 -4_545 n
Ru1 Mg1 Mg1 178.05(34) 3_555 -101_444 n
Ru1 Mg1 Li2 60.85(12) 3_555 -2_567 n
Ru1 Mg1 Li2 121.08(34) 3_555 -4_657 n
Ru1 Mg1 Li2 119.0(9) 3_555 104_455 n
Ru1 Mg1 Li2 59.0(8) 3_555 104_555 n
Ru1 Mg1 Li2 90.5(7) 3_555 -101_556 n
Ru1 Mg1 Mg2 60.85(12) 3_555 -2_555 n
Ru1 Mg1 Mg2 121.08(34) 3_555 -4_645 n
Ru1 Mg1 Mg2 119.0(9) 3_555 104_443 n
Ru1 Mg1 Mg2 59.0(8) 3_555 104_543 n
Ru1 Mg1 Mg2 90.5(7) 3_555 -101_544 n
Ru1 Mg1 Li3 59.97(7) 3_555 2_545 n
Ru1 Mg1 Li3 91.49(13) 3_555 3_565 n
Ru1 Mg1 Mg3 59.97(7) 3_555 2_545 n
Ru1 Mg1 Mg3 91.49(13) 3_555 3_565 n
Ru1 Mg1 O1 41.65(9) 3_555 -4_545 n
Ru1 Mg1 O1 93.96(22) 3_555 -101_444 n
Ru1 Mg1 O2 136.50(24) 3_555 1_555 n
Ru1 Mg1 O2 92.10(7) 3_555 -4_757 n
Ru1 Mg1 O2 134.15(11) 3_555 -101_656 n
Li1 Mg1 Li1 117.8(4) -4_555 -101_454 n
Li1 Mg1 Mg1 0.0 -4_545 -4_545 n
Li1 Mg1 Mg1 117.8(4) -4_545 -101_444 n
Li1 Mg1 Li2 121.10(22) -4_657 -2_567 n
Li1 Mg1 Li2 88.3(7) -4_657 -4_657 n
Li1 Mg1 Li2 120.4(9) -4_657 104_455 n
Li1 Mg1 Li2 61.7(9) -4_657 104_555 n
Li1 Mg1 Li2 58.2(4) -4_657 -101_556 n
Li1 Mg1 Mg2 121.10(22) -4_645 -2_555 n
Li1 Mg1 Mg2 88.3(7) -4_645 -4_645 n
Li1 Mg1 Mg2 120.4(9) -4_645 104_443 n
Li1 Mg1 Mg2 61.7(9) -4_645 104_543 n
Li1 Mg1 Mg2 58.2(4) -4_645 -101_544 n
Li1 Mg1 Li3 89.63(6) -4_645 2_545 n
Li1 Mg1 Li3 120.638(26) -4_645 3_565 n
Li1 Mg1 Mg3 89.63(6) -4_545 2_545 n
Li1 Mg1 Mg3 120.638(26) -4_545 3_565 n
Li1 Mg1 O1 87.67(9) -4_545 -4_545 n
Li1 Mg1 O1 139.44(16) -4_545 -101_444 n
Li1 Mg1 O2 136.88(30) -4_757 1_555 n
Li1 Mg1 O2 44.58(15) -4_757 -4_757 n
Li1 Mg1 O2 86.26(27) -4_757 -101_656 n
Li1 Mg1 Mg1 117.8(4) -101_444 -4_545 n
Li1 Mg1 Mg1 0.0 -101_444 -101_444 n
Li1 Mg1 Li2 121.10(22) -101_556 -2_567 n
Li1 Mg1 Li2 58.2(4) -101_556 -4_657 n
Li1 Mg1 Li2 61.7(9) -101_556 104_455 n
Li1 Mg1 Li2 120.4(9) -101_556 104_555 n
Li1 Mg1 Li2 88.3(7) -101_556 -101_556 n
Li1 Mg1 Mg2 121.10(22) -101_544 -2_555 n
Li1 Mg1 Mg2 58.2(4) -101_544 -4_645 n
Li1 Mg1 Mg2 61.7(9) -101_544 104_443 n
Li1 Mg1 Mg2 120.4(9) -101_544 104_543 n
Li1 Mg1 Mg2 88.3(7) -101_544 -101_544 n
Li1 Mg1 Li3 120.638(26) -101_544 2_545 n
Li1 Mg1 Li3 89.63(6) -101_544 3_565 n
Li1 Mg1 Mg3 120.638(26) -101_444 2_545 n
Li1 Mg1 Mg3 89.63(6) -101_444 3_565 n
Li1 Mg1 O1 139.44(16) -101_444 -4_545 n
Li1 Mg1 O1 87.67(9) -101_444 -101_444 n
Li1 Mg1 O2 44.73(7) -101_656 1_555 n
Li1 Mg1 O2 86.26(27) -101_656 -4_757 n
Li1 Mg1 O2 44.58(15) -101_656 -101_656 n
Mg1 Mg1 Mg1 117.8(4) -4_545 -101_444 n
Mg1 Mg1 Li2 121.10(22) -4_657 -2_567 n
Mg1 Mg1 Li2 88.3(7) -4_657 -4_657 n
Mg1 Mg1 Li2 120.4(9) -4_657 104_455 n
Mg1 Mg1 Li2 61.7(9) -4_657 104_555 n
Mg1 Mg1 Li2 58.2(4) -4_657 -101_556 n
Mg1 Mg1 Mg2 121.10(22) -4_645 -2_555 n
Mg1 Mg1 Mg2 88.3(7) -4_645 -4_645 n
Mg1 Mg1 Mg2 120.4(9) -4_645 104_443 n
Mg1 Mg1 Mg2 61.7(9) -4_645 104_543 n
Mg1 Mg1 Mg2 58.2(4) -4_645 -101_544 n
Mg1 Mg1 Li3 89.63(6) -4_645 2_545 n
Mg1 Mg1 Li3 120.638(26) -4_645 3_565 n
Mg1 Mg1 Mg3 89.63(6) -4_545 2_545 n
Mg1 Mg1 Mg3 120.638(26) -4_545 3_565 n
Mg1 Mg1 O1 87.67(9) -4_545 -4_545 n
Mg1 Mg1 O1 139.44(16) -4_545 -101_444 n
Mg1 Mg1 O2 136.88(30) -4_757 1_555 n
Mg1 Mg1 O2 44.58(15) -4_757 -4_757 n
Mg1 Mg1 O2 86.26(27) -4_757 -101_656 n
Mg1 Mg1 Li2 121.10(22) -101_556 -2_567 n
Mg1 Mg1 Li2 58.2(4) -101_556 -4_657 n
Mg1 Mg1 Li2 61.7(9) -101_556 104_455 n
Mg1 Mg1 Li2 120.4(9) -101_556 104_555 n
Mg1 Mg1 Li2 88.3(7) -101_556 -101_556 n
Mg1 Mg1 Mg2 121.10(22) -101_544 -2_555 n
Mg1 Mg1 Mg2 58.2(4) -101_544 -4_645 n
Mg1 Mg1 Mg2 61.7(9) -101_544 104_443 n
Mg1 Mg1 Mg2 120.4(9) -101_544 104_543 n
Mg1 Mg1 Mg2 88.3(7) -101_544 -101_544 n
Mg1 Mg1 Li3 120.638(26) -101_544 2_545 n
Mg1 Mg1 Li3 89.63(6) -101_544 3_565 n
Mg1 Mg1 Mg3 120.638(26) -101_444 2_545 n
Mg1 Mg1 Mg3 89.63(6) -101_444 3_565 n
Mg1 Mg1 O1 139.44(16) -101_444 -4_545 n
Mg1 Mg1 O1 87.67(9) -101_444 -101_444 n
Mg1 Mg1 O2 44.73(7) -101_656 1_555 n
Mg1 Mg1 O2 86.26(27) -101_656 -4_757 n
Mg1 Mg1 O2 44.58(15) -101_656 -101_656 n
Li2 Mg1 Li2 122.6(11) -2_567 -4_657 n
Li2 Mg1 Li2 88.2(15) -2_567 104_455 n
Li2 Mg1 Li2 88.2(15) -2_567 104_555 n
Li2 Mg1 Li2 122.6(11) -2_567 -101_556 n
Li2 Mg1 Mg2 0.0 -2_555 -2_555 n
Li2 Mg1 Mg2 122.6(11) -2_555 -4_645 n
Li2 Mg1 Mg2 88.2(15) -2_555 104_443 n
Li2 Mg1 Mg2 88.2(15) -2_555 104_543 n
Li2 Mg1 Mg2 122.6(11) -2_555 -101_544 n
Li2 Mg1 Li3 60.85(12) -2_555 2_545 n
Li2 Mg1 Li3 60.85(12) -2_555 3_565 n
Li2 Mg1 Mg3 60.85(12) -2_455 2_545 n
Li2 Mg1 Mg3 60.85(12) -2_455 3_565 n
Li2 Mg1 O1 45.88(14) -2_455 -4_545 n
Li2 Mg1 O1 45.88(14) -2_455 -101_444 n
Li2 Mg1 O2 88.92(23) -2_667 1_555 n
Li2 Mg1 O2 138.83(12) -2_667 -4_757 n
Li2 Mg1 O2 138.83(12) -2_667 -101_656 n
Li2 Mg1 Li2 119.9(5) -4_657 104_455 n
Li2 Mg1 Li2 62.3(14) -4_657 104_555 n
Li2 Mg1 Li2 114.8(23) -4_657 -101_556 n
Li2 Mg1 Mg2 122.6(11) -4_645 -2_555 n
Li2 Mg1 Mg2 0.0 -4_645 -4_645 n
Li2 Mg1 Mg2 119.9(5) -4_645 104_443 n
Li2 Mg1 Mg2 62.3(14) -4_645 104_543 n
Li2 Mg1 Mg2 114.8(23) -4_645 -101_544 n
Li2 Mg1 Li3 176.6(11) -4_645 2_545 n
Li2 Mg1 Li3 61.7(12) -4_645 3_565 n
Li2 Mg1 Mg3 176.6(11) -4_545 2_545 n
Li2 Mg1 Mg3 61.7(12) -4_545 3_565 n
Li2 Mg1 O1 94.6(9) -4_545 -4_545 n
Li2 Mg1 O1 132.1(6) -4_545 -101_444 n
Li2 Mg1 O2 48.6(8) -4_757 1_555 n
Li2 Mg1 O2 43.8(7) -4_757 -4_757 n
Li2 Mg1 O2 84.9(10) -4_757 -101_656 n
Li2 Mg1 Li2 176.4(30) 104_455 104_555 n
Li2 Mg1 Li2 62.3(14) 104_455 -101_556 n
Li2 Mg1 Mg2 88.2(15) 104_443 -2_555 n
Li2 Mg1 Mg2 119.9(5) 104_443 -4_645 n
Li2 Mg1 Mg2 0.0 104_443 104_443 n
Li2 Mg1 Mg2 176.4(30) 104_443 104_543 n
Li2 Mg1 Mg2 62.3(14) 104_443 -101_544 n
Li2 Mg1 Li3 59.0(8) 104_443 2_545 n
Li2 Mg1 Li3 119.0(9) 104_443 3_565 n
Li2 Mg1 Mg3 59.0(8) 104_343 2_545 n
Li2 Mg1 Mg3 119.0(9) 104_343 3_565 n
Li2 Mg1 O1 133.8(15) 104_343 -4_545 n
Li2 Mg1 O1 42.6(14) 104_343 -101_444 n
Li2 Mg1 O2 87.79(6) 104_555 1_555 n
Li2 Mg1 O2 133.0(15) 104_555 -4_757 n
Li2 Mg1 O2 50.6(15) 104_555 -101_656 n
Li2 Mg1 Li2 119.9(5) 104_555 -101_556 n
Li2 Mg1 Mg2 88.2(15) 104_543 -2_555 n
Li2 Mg1 Mg2 62.3(14) 104_543 -4_645 n
Li2 Mg1 Mg2 176.4(30) 104_543 104_443 n
Li2 Mg1 Mg2 0.0 104_543 104_543 n
Li2 Mg1 Mg2 119.9(5) 104_543 -101_544 n
Li2 Mg1 Li3 119.0(9) 104_543 2_545 n
Li2 Mg1 Li3 59.0(8) 104_543 3_565 n
Li2 Mg1 Mg3 119.0(9) 104_443 2_545 n
Li2 Mg1 Mg3 59.0(8) 104_443 3_565 n
Li2 Mg1 O1 42.6(14) 104_443 -4_545 n
Li2 Mg1 O1 133.8(15) 104_443 -101_444 n
Li2 Mg1 O2 92.14(5) 104_655 1_555 n
Li2 Mg1 O2 50.6(15) 104_655 -4_757 n
Li2 Mg1 O2 133.0(15) 104_655 -101_656 n
Li2 Mg1 Mg2 122.6(11) -101_544 -2_555 n
Li2 Mg1 Mg2 114.8(23) -101_544 -4_645 n
Li2 Mg1 Mg2 62.3(14) -101_544 104_443 n
Li2 Mg1 Mg2 119.9(5) -101_544 104_543 n
Li2 Mg1 Mg2 0.0 -101_544 -101_544 n
Li2 Mg1 Li3 61.7(12) -101_544 2_545 n
Li2 Mg1 Li3 176.6(11) -101_544 3_565 n
Li2 Mg1 Mg3 61.7(12) -101_444 2_545 n
Li2 Mg1 Mg3 176.6(11) -101_444 3_565 n
Li2 Mg1 O1 132.1(6) -101_444 -4_545 n
Li2 Mg1 O1 94.6(9) -101_444 -101_444 n
Li2 Mg1 O2 133.0(6) -101_656 1_555 n
Li2 Mg1 O2 84.9(10) -101_656 -4_757 n
Li2 Mg1 O2 43.8(7) -101_656 -101_656 n
Mg2 Mg1 Mg2 122.6(11) -2_555 -4_645 n
Mg2 Mg1 Mg2 88.2(15) -2_555 104_443 n
Mg2 Mg1 Mg2 88.2(15) -2_555 104_543 n
Mg2 Mg1 Mg2 122.6(11) -2_555 -101_544 n
Mg2 Mg1 Li3 60.85(12) -2_555 2_545 n
Mg2 Mg1 Li3 60.85(12) -2_555 3_565 n
Mg2 Mg1 Mg3 60.85(12) -2_455 2_545 n
Mg2 Mg1 Mg3 60.85(12) -2_455 3_565 n
Mg2 Mg1 O1 45.88(14) -2_455 -4_545 n
Mg2 Mg1 O1 45.88(14) -2_455 -101_444 n
Mg2 Mg1 O2 88.92(23) -2_667 1_555 n
Mg2 Mg1 O2 138.83(12) -2_667 -4_757 n
Mg2 Mg1 O2 138.83(12) -2_667 -101_656 n
Mg2 Mg1 Mg2 119.9(5) -4_645 104_443 n
Mg2 Mg1 Mg2 62.3(14) -4_645 104_543 n
Mg2 Mg1 Mg2 114.8(23) -4_645 -101_544 n
Mg2 Mg1 Li3 176.6(11) -4_645 2_545 n
Mg2 Mg1 Li3 61.7(12) -4_645 3_565 n
Mg2 Mg1 Mg3 176.6(11) -4_545 2_545 n
Mg2 Mg1 Mg3 61.7(12) -4_545 3_565 n
Mg2 Mg1 O1 94.6(9) -4_545 -4_545 n
Mg2 Mg1 O1 132.1(6) -4_545 -101_444 n
Mg2 Mg1 O2 48.6(8) -4_757 1_555 n
Mg2 Mg1 O2 43.8(7) -4_757 -4_757 n
Mg2 Mg1 O2 84.9(10) -4_757 -101_656 n
Mg2 Mg1 Mg2 176.4(30) 104_443 104_543 n
Mg2 Mg1 Mg2 62.3(14) 104_443 -101_544 n
Mg2 Mg1 Li3 59.0(8) 104_443 2_545 n
Mg2 Mg1 Li3 119.0(9) 104_443 3_565 n
Mg2 Mg1 Mg3 59.0(8) 104_343 2_545 n
Mg2 Mg1 Mg3 119.0(9) 104_343 3_565 n
Mg2 Mg1 O1 133.8(15) 104_343 -4_545 n
Mg2 Mg1 O1 42.6(14) 104_343 -101_444 n
Mg2 Mg1 O2 87.79(6) 104_555 1_555 n
Mg2 Mg1 O2 133.0(15) 104_555 -4_757 n
Mg2 Mg1 O2 50.6(15) 104_555 -101_656 n
Mg2 Mg1 Mg2 119.9(5) 104_543 -101_544 n
Mg2 Mg1 Li3 119.0(9) 104_543 2_545 n
Mg2 Mg1 Li3 59.0(8) 104_543 3_565 n
Mg2 Mg1 Mg3 119.0(9) 104_443 2_545 n
Mg2 Mg1 Mg3 59.0(8) 104_443 3_565 n
Mg2 Mg1 O1 42.6(14) 104_443 -4_545 n
Mg2 Mg1 O1 133.8(15) 104_443 -101_444 n
Mg2 Mg1 O2 92.14(5) 104_655 1_555 n
Mg2 Mg1 O2 50.6(15) 104_655 -4_757 n
Mg2 Mg1 O2 133.0(15) 104_655 -101_656 n
Mg2 Mg1 Li3 61.7(12) -101_544 2_545 n
Mg2 Mg1 Li3 176.6(11) -101_544 3_565 n
Mg2 Mg1 Mg3 61.7(12) -101_444 2_545 n
Mg2 Mg1 Mg3 176.6(11) -101_444 3_565 n
Mg2 Mg1 O1 132.1(6) -101_444 -4_545 n
Mg2 Mg1 O1 94.6(9) -101_444 -101_444 n
Mg2 Mg1 O2 133.0(6) -101_656 1_555 n
Mg2 Mg1 O2 84.9(10) -101_656 -4_757 n
Mg2 Mg1 O2 43.8(7) -101_656 -101_656 n
Li3 Mg1 Li3 121.71(23) 2_545 3_565 n
Li3 Mg1 Mg3 0.0 2_545 2_545 n
Li3 Mg1 Mg3 121.71(23) 2_545 3_565 n
Li3 Mg1 O1 88.10(17) 2_545 -4_545 n
Li3 Mg1 O1 49.84(12) 2_545 -101_444 n
Li3 Mg1 O2 133.42(22) 2_545 1_555 n
Li3 Mg1 O2 134.01(10) 2_545 -4_757 n
Li3 Mg1 O2 92.20(7) 2_545 -101_656 n
Li3 Mg1 Mg3 121.71(23) 3_565 2_545 n
Li3 Mg1 Mg3 0.0 3_565 3_565 n
Li3 Mg1 O1 49.84(12) 3_565 -4_545 n
Li3 Mg1 O1 88.10(17) 3_565 -101_444 n
Li3 Mg1 O2 45.10(10) 3_565 1_555 n
Li3 Mg1 O2 92.20(7) 3_565 -4_757 n
Li3 Mg1 O2 134.01(10) 3_565 -101_656 n
Mg3 Mg1 Mg3 121.71(23) 2_545 3_565 n
Mg3 Mg1 O1 88.10(17) 2_545 -4_545 n
Mg3 Mg1 O1 49.84(12) 2_545 -101_444 n
Mg3 Mg1 O2 133.42(22) 2_545 1_555 n
Mg3 Mg1 O2 134.01(10) 2_545 -4_757 n
Mg3 Mg1 O2 92.20(7) 2_545 -101_656 n
Mg3 Mg1 O1 49.84(12) 3_565 -4_545 n
Mg3 Mg1 O1 88.10(17) 3_565 -101_444 n
Mg3 Mg1 O2 45.10(10) 3_565 1_555 n
Mg3 Mg1 O2 92.20(7) 3_565 -4_757 n
Mg3 Mg1 O2 134.01(10) 3_565 -101_656 n
O1 Mg1 O1 91.76(27) -4_545 -101_444 n
O1 Mg1 O2 94.89(21) -4_757 1_555 n
O1 Mg1 O2 93.07(7) -4_757 -4_757 n
O1 Mg1 O2 173.92(22) -4_757 -101_656 n
O1 Mg1 O2 83.59(16) -101_656 1_555 n
O1 Mg1 O2 173.92(22) -101_656 -4_757 n
O1 Mg1 O2 93.07(7) -101_656 -101_656 n
O2 Mg1 O2 92.32(19) 1_555 -4_757 n
O2 Mg1 O2 89.31(18) 1_555 -101_656 n
O2 Mg1 O2 82.35(24) -4_757 -101_656 n
Ru1 Li2 Ru1 124.9(26) 2_555 3_565 n
Ru1 Li2 Li1 62.5(13) 2_555 -2_465 n
Ru1 Li2 Li1 174.9(24) 2_555 -4_565 n
Ru1 Li2 Li1 60.5(4) 2_555 104_353 n
Ru1 Li2 Li1 121.5(11) 2_555 104_453 n
Ru1 Li2 Li1 60.13(19) 2_555 -101_454 n
Ru1 Li2 Mg1 62.5(13) 2_555 -2_455 n
Ru1 Li2 Mg1 174.9(24) 2_555 -4_555 n
Ru1 Li2 Mg1 60.5(4) 2_555 104_343 n
Ru1 Li2 Mg1 121.5(11) 2_555 104_443 n
Ru1 Li2 Mg1 60.13(19) 2_555 -101_444 n
Ru1 Li2 Li2 90.3(4) 2_555 -4_657 n
Ru1 Li2 Li2 120.821(9) 2_555 -101_566 n
Ru1 Li2 Mg2 90.3(4) 2_555 -4_645 n
Ru1 Li2 Mg2 120.821(9) 2_555 -101_554 n
Ru1 Li2 Li3 117.5(13) 2_555 1_555 n
Ru1 Li2 Li3 93.3(14) 2_555 2_555 n
Ru1 Li2 Li3 61.0(8) 2_555 3_565 n
Ru1 Li2 Mg3 117.5(13) 2_555 1_555 n
Ru1 Li2 Mg3 93.3(14) 2_555 2_555 n
Ru1 Li2 Mg3 61.0(8) 2_555 3_565 n
Ru1 Li2 O1 42.4(6) 2_555 2_555 n
Ru1 Li2 O1 96.7(22) 2_555 3_565 n
Ru1 Li2 O2 42.8(6) 2_555 1_555 n
Ru1 Li2 Li1 62.5(13) 3_565 -2_465 n
Ru1 Li2 Li1 60.13(19) 3_565 -4_565 n
Ru1 Li2 Li1 121.5(11) 3_565 104_353 n
Ru1 Li2 Li1 60.5(4) 3_565 104_453 n
Ru1 Li2 Li1 174.9(24) 3_565 -101_454 n
Ru1 Li2 Mg1 62.5(13) 3_565 -2_455 n
Ru1 Li2 Mg1 60.13(19) 3_565 -4_555 n
Ru1 Li2 Mg1 121.5(11) 3_565 104_343 n
Ru1 Li2 Mg1 60.5(4) 3_565 104_443 n
Ru1 Li2 Mg1 174.9(24) 3_565 -101_444 n
Ru1 Li2 Li2 120.821(9) 3_565 -4_657 n
Ru1 Li2 Li2 90.3(4) 3_565 -101_566 n
Ru1 Li2 Mg2 120.821(9) 3_565 -4_645 n
Ru1 Li2 Mg2 90.3(4) 3_565 -101_554 n
Ru1 Li2 Li3 117.5(13) 3_565 1_555 n
Ru1 Li2 Li3 61.0(8) 3_565 2_555 n
Ru1 Li2 Li3 93.3(14) 3_565 3_565 n
Ru1 Li2 Mg3 117.5(13) 3_565 1_555 n
Ru1 Li2 Mg3 61.0(8) 3_565 2_555 n
Ru1 Li2 Mg3 93.3(14) 3_565 3_565 n
Ru1 Li2 O1 96.7(22) 3_565 2_555 n
Ru1 Li2 O1 42.4(6) 3_565 3_565 n
Ru1 Li2 O2 139.2(21) 3_565 1_555 n
Li1 Li2 Li1 122.6(11) -2_465 -4_565 n
Li1 Li2 Li1 91.8(15) -2_465 104_353 n
Li1 Li2 Li1 91.8(15) -2_465 104_453 n
Li1 Li2 Li1 122.6(11) -2_465 -101_454 n
Li1 Li2 Mg1 0.0 -2_455 -2_455 n
Li1 Li2 Mg1 122.6(11) -2_455 -4_555 n
Li1 Li2 Mg1 91.8(15) -2_455 104_343 n
Li1 Li2 Mg1 91.8(15) -2_455 104_443 n
Li1 Li2 Mg1 122.6(11) -2_455 -101_444 n
Li1 Li2 Li2 124.0(23) -2_567 -4_657 n
Li1 Li2 Li2 124.0(23) -2_567 -101_566 n
Li1 Li2 Mg2 124.0(23) -2_555 -4_645 n
Li1 Li2 Mg2 124.0(23) -2_555 -101_554 n
Li1 Li2 Li3 180.0 -2_555 1_555 n
Li1 Li2 Li3 62.5(13) -2_555 2_555 n
Li1 Li2 Li3 62.5(13) -2_555 3_565 n
Li1 Li2 Mg3 180.0 -2_455 1_555 n
Li1 Li2 Mg3 62.5(13) -2_455 2_555 n
Li1 Li2 Mg3 62.5(13) -2_455 3_565 n
Li1 Li2 O1 47.8(16) -2_455 2_555 n
Li1 Li2 O1 47.8(16) -2_455 3_565 n
Li1 Li2 O2 91.4(20) -2_667 1_555 n
Li1 Li2 Li1 117.7(14) -4_565 104_353 n
Li1 Li2 Li1 60.1(5) -4_565 104_453 n
Li1 Li2 Li1 114.8(23) -4_565 -101_454 n
Li1 Li2 Mg1 122.6(11) -4_555 -2_455 n
Li1 Li2 Mg1 0.0 -4_555 -4_555 n
Li1 Li2 Mg1 117.7(14) -4_555 104_343 n
Li1 Li2 Mg1 60.1(5) -4_555 104_443 n
Li1 Li2 Mg1 114.8(23) -4_555 -101_444 n
Li1 Li2 Li2 86.5(21) -4_667 -4_657 n
Li1 Li2 Li2 57.1(12) -4_667 -101_566 n
Li1 Li2 Mg2 86.5(21) -4_655 -4_645 n
Li1 Li2 Mg2 57.1(12) -4_655 -101_554 n
Li1 Li2 Li3 57.4(11) -4_655 1_555 n
Li1 Li2 Li3 89.50(17) -4_655 2_555 n
Li1 Li2 Li3 120.45(22) -4_655 3_565 n
Li1 Li2 Mg3 57.4(11) -4_555 1_555 n
Li1 Li2 Mg3 89.50(17) -4_555 2_555 n
Li1 Li2 Mg3 120.45(22) -4_555 3_565 n
Li1 Li2 O1 140.2(5) -4_555 2_555 n
Li1 Li2 O1 87.45(28) -4_555 3_565 n
Li1 Li2 O2 134.0(23) -4_767 1_555 n
Li1 Li2 Li1 176.4(30) 104_353 104_453 n
Li1 Li2 Li1 60.1(5) 104_353 -101_454 n
Li1 Li2 Mg1 91.8(15) 104_343 -2_455 n
Li1 Li2 Mg1 117.7(14) 104_343 -4_555 n
Li1 Li2 Mg1 0.0 104_343 104_343 n
Li1 Li2 Mg1 176.4(30) 104_343 104_443 n
Li1 Li2 Mg1 60.1(5) 104_343 -101_444 n
Li1 Li2 Li2 117.1(18) 104_455 -4_657 n
Li1 Li2 Li2 60.55(18) 104_455 -101_566 n
Li1 Li2 Mg2 117.1(18) 104_443 -4_645 n
Li1 Li2 Mg2 60.55(18) 104_443 -101_554 n
Li1 Li2 Li3 88.2(15) 104_443 1_555 n
Li1 Li2 Li3 60.5(4) 104_443 2_555 n
Li1 Li2 Li3 121.5(11) 104_443 3_565 n
Li1 Li2 Mg3 88.2(15) 104_343 1_555 n
Li1 Li2 Mg3 60.5(4) 104_343 2_555 n
Li1 Li2 Mg3 121.5(11) 104_343 3_565 n
Li1 Li2 O1 44.31(15) 104_343 2_555 n
Li1 Li2 O1 139.3(30) 104_343 3_565 n
Li1 Li2 O2 87.78(11) 104_555 1_555 n
Li1 Li2 Li1 117.7(14) 104_453 -101_454 n
Li1 Li2 Mg1 91.8(15) 104_443 -2_455 n
Li1 Li2 Mg1 60.1(5) 104_443 -4_555 n
Li1 Li2 Mg1 176.4(30) 104_443 104_343 n
Li1 Li2 Mg1 0.0 104_443 104_443 n
Li1 Li2 Mg1 117.7(14) 104_443 -101_444 n
Li1 Li2 Li2 60.55(18) 104_555 -4_657 n
Li1 Li2 Li2 117.1(18) 104_555 -101_566 n
Li1 Li2 Mg2 60.55(18) 104_543 -4_645 n
Li1 Li2 Mg2 117.1(18) 104_543 -101_554 n
Li1 Li2 Li3 88.2(15) 104_543 1_555 n
Li1 Li2 Li3 121.5(11) 104_543 2_555 n
Li1 Li2 Li3 60.5(4) 104_543 3_565 n
Li1 Li2 Mg3 88.2(15) 104_443 1_555 n
Li1 Li2 Mg3 121.5(11) 104_443 2_555 n
Li1 Li2 Mg3 60.5(4) 104_443 3_565 n
Li1 Li2 O1 139.3(30) 104_443 2_555 n
Li1 Li2 O1 44.31(15) 104_443 3_565 n
Li1 Li2 O2 92.12(11) 104_655 1_555 n
Li1 Li2 Mg1 122.6(11) -101_444 -2_455 n
Li1 Li2 Mg1 114.8(23) -101_444 -4_555 n
Li1 Li2 Mg1 60.1(5) -101_444 104_343 n
Li1 Li2 Mg1 117.7(14) -101_444 104_443 n
Li1 Li2 Mg1 0.0 -101_444 -101_444 n
Li1 Li2 Li2 57.1(12) -101_556 -4_657 n
Li1 Li2 Li2 86.5(21) -101_556 -101_566 n
Li1 Li2 Mg2 57.1(12) -101_544 -4_645 n
Li1 Li2 Mg2 86.5(21) -101_544 -101_554 n
Li1 Li2 Li3 57.4(11) -101_544 1_555 n
Li1 Li2 Li3 120.45(22) -101_544 2_555 n
Li1 Li2 Li3 89.50(17) -101_544 3_565 n
Li1 Li2 Mg3 57.4(11) -101_444 1_555 n
Li1 Li2 Mg3 120.45(22) -101_444 2_555 n
Li1 Li2 Mg3 89.50(17) -101_444 3_565 n
Li1 Li2 O1 87.45(28) -101_444 2_555 n
Li1 Li2 O1 140.2(5) -101_444 3_565 n
Li1 Li2 O2 43.8(8) -101_656 1_555 n
Mg1 Li2 Mg1 122.6(11) -2_455 -4_555 n
Mg1 Li2 Mg1 91.8(15) -2_455 104_343 n
Mg1 Li2 Mg1 91.8(15) -2_455 104_443 n
Mg1 Li2 Mg1 122.6(11) -2_455 -101_444 n
Mg1 Li2 Li2 124.0(23) -2_567 -4_657 n
Mg1 Li2 Li2 124.0(23) -2_567 -101_566 n
Mg1 Li2 Mg2 124.0(23) -2_555 -4_645 n
Mg1 Li2 Mg2 124.0(23) -2_555 -101_554 n
Mg1 Li2 Li3 180.0 -2_555 1_555 n
Mg1 Li2 Li3 62.5(13) -2_555 2_555 n
Mg1 Li2 Li3 62.5(13) -2_555 3_565 n
Mg1 Li2 Mg3 180.0 -2_455 1_555 n
Mg1 Li2 Mg3 62.5(13) -2_455 2_555 n
Mg1 Li2 Mg3 62.5(13) -2_455 3_565 n
Mg1 Li2 O1 47.8(16) -2_455 2_555 n
Mg1 Li2 O1 47.8(16) -2_455 3_565 n
Mg1 Li2 O2 91.4(20) -2_667 1_555 n
Mg1 Li2 Mg1 117.7(14) -4_555 104_343 n
Mg1 Li2 Mg1 60.1(5) -4_555 104_443 n
Mg1 Li2 Mg1 114.8(23) -4_555 -101_444 n
Mg1 Li2 Li2 86.5(21) -4_667 -4_657 n
Mg1 Li2 Li2 57.1(12) -4_667 -101_566 n
Mg1 Li2 Mg2 86.5(21) -4_655 -4_645 n
Mg1 Li2 Mg2 57.1(12) -4_655 -101_554 n
Mg1 Li2 Li3 57.4(11) -4_655 1_555 n
Mg1 Li2 Li3 89.50(17) -4_655 2_555 n
Mg1 Li2 Li3 120.45(22) -4_655 3_565 n
Mg1 Li2 Mg3 57.4(11) -4_555 1_555 n
Mg1 Li2 Mg3 89.50(17) -4_555 2_555 n
Mg1 Li2 Mg3 120.45(22) -4_555 3_565 n
Mg1 Li2 O1 140.2(5) -4_555 2_555 n
Mg1 Li2 O1 87.45(28) -4_555 3_565 n
Mg1 Li2 O2 134.0(23) -4_767 1_555 n
Mg1 Li2 Mg1 176.4(30) 104_343 104_443 n
Mg1 Li2 Mg1 60.1(5) 104_343 -101_444 n
Mg1 Li2 Li2 117.1(18) 104_455 -4_657 n
Mg1 Li2 Li2 60.55(18) 104_455 -101_566 n
Mg1 Li2 Mg2 117.1(18) 104_443 -4_645 n
Mg1 Li2 Mg2 60.55(18) 104_443 -101_554 n
Mg1 Li2 Li3 88.2(15) 104_443 1_555 n
Mg1 Li2 Li3 60.5(4) 104_443 2_555 n
Mg1 Li2 Li3 121.5(11) 104_443 3_565 n
Mg1 Li2 Mg3 88.2(15) 104_343 1_555 n
Mg1 Li2 Mg3 60.5(4) 104_343 2_555 n
Mg1 Li2 Mg3 121.5(11) 104_343 3_565 n
Mg1 Li2 O1 44.31(15) 104_343 2_555 n
Mg1 Li2 O1 139.3(30) 104_343 3_565 n
Mg1 Li2 O2 87.78(11) 104_555 1_555 n
Mg1 Li2 Mg1 117.7(14) 104_443 -101_444 n
Mg1 Li2 Li2 60.55(18) 104_555 -4_657 n
Mg1 Li2 Li2 117.1(18) 104_555 -101_566 n
Mg1 Li2 Mg2 60.55(18) 104_543 -4_645 n
Mg1 Li2 Mg2 117.1(18) 104_543 -101_554 n
Mg1 Li2 Li3 88.2(15) 104_543 1_555 n
Mg1 Li2 Li3 121.5(11) 104_543 2_555 n
Mg1 Li2 Li3 60.5(4) 104_543 3_565 n
Mg1 Li2 Mg3 88.2(15) 104_443 1_555 n
Mg1 Li2 Mg3 121.5(11) 104_443 2_555 n
Mg1 Li2 Mg3 60.5(4) 104_443 3_565 n
Mg1 Li2 O1 139.3(30) 104_443 2_555 n
Mg1 Li2 O1 44.31(15) 104_443 3_565 n
Mg1 Li2 O2 92.12(11) 104_655 1_555 n
Mg1 Li2 Li2 57.1(12) -101_556 -4_657 n
Mg1 Li2 Li2 86.5(21) -101_556 -101_566 n
Mg1 Li2 Mg2 57.1(12) -101_544 -4_645 n
Mg1 Li2 Mg2 86.5(21) -101_544 -101_554 n
Mg1 Li2 Li3 57.4(11) -101_544 1_555 n
Mg1 Li2 Li3 120.45(22) -101_544 2_555 n
Mg1 Li2 Li3 89.50(17) -101_544 3_565 n
Mg1 Li2 Mg3 57.4(11) -101_444 1_555 n
Mg1 Li2 Mg3 120.45(22) -101_444 2_555 n
Mg1 Li2 Mg3 89.50(17) -101_444 3_565 n
Mg1 Li2 O1 87.45(28) -101_444 2_555 n
Mg1 Li2 O1 140.2(5) -101_444 3_565 n
Mg1 Li2 O2 43.8(8) -101_656 1_555 n
Li2 Li2 Li2 112(5) -4_657 -101_566 n
Li2 Li2 Mg2 0.0 -4_645 -4_645 n
Li2 Li2 Mg2 112(5) -4_645 -101_554 n
Li2 Li2 Li3 56.0(23) -4_645 1_555 n
Li2 Li2 Li3 173(4) -4_645 2_555 n
Li2 Li2 Li3 61.6(10) -4_645 3_565 n
Li2 Li2 Mg3 56.0(23) -4_545 1_555 n
Li2 Li2 Mg3 173(4) -4_545 2_555 n
Li2 Li2 Mg3 61.6(10) -4_545 3_565 n
Li2 Li2 O1 132.5(8) -4_545 2_555 n
Li2 Li2 O1 94.4(6) -4_545 3_565 n
Li2 Li2 O2 47.55(16) -4_757 1_555 n
Li2 Li2 Mg2 112(5) -101_554 -4_645 n
Li2 Li2 Mg2 0.0 -101_554 -101_554 n
Li2 Li2 Li3 56.0(23) -101_554 1_555 n
Li2 Li2 Li3 61.6(10) -101_554 2_555 n
Li2 Li2 Li3 173(4) -101_554 3_565 n
Li2 Li2 Mg3 56.0(23) -101_454 1_555 n
Li2 Li2 Mg3 61.6(10) -101_454 2_555 n
Li2 Li2 Mg3 173(4) -101_454 3_565 n
Li2 Li2 O1 94.4(6) -101_454 2_555 n
Li2 Li2 O1 132.5(8) -101_454 3_565 n
Li2 Li2 O2 130.3(29) -101_666 1_555 n
Mg2 Li2 Mg2 112(5) -4_645 -101_554 n
Mg2 Li2 Li3 56.0(23) -4_645 1_555 n
Mg2 Li2 Li3 173(4) -4_645 2_555 n
Mg2 Li2 Li3 61.6(10) -4_645 3_565 n
Mg2 Li2 Mg3 56.0(23) -4_545 1_555 n
Mg2 Li2 Mg3 173(4) -4_545 2_555 n
Mg2 Li2 Mg3 61.6(10) -4_545 3_565 n
Mg2 Li2 O1 132.5(8) -4_545 2_555 n
Mg2 Li2 O1 94.4(6) -4_545 3_565 n
Mg2 Li2 O2 47.55(16) -4_757 1_555 n
Mg2 Li2 Li3 56.0(23) -101_554 1_555 n
Mg2 Li2 Li3 61.6(10) -101_554 2_555 n
Mg2 Li2 Li3 173(4) -101_554 3_565 n
Mg2 Li2 Mg3 56.0(23) -101_454 1_555 n
Mg2 Li2 Mg3 61.6(10) -101_454 2_555 n
Mg2 Li2 Mg3 173(4) -101_454 3_565 n
Mg2 Li2 O1 94.4(6) -101_454 2_555 n
Mg2 Li2 O1 132.5(8) -101_454 3_565 n
Mg2 Li2 O2 130.3(29) -101_666 1_555 n
Li3 Li2 Li3 117.5(13) 1_555 2_555 n
Li3 Li2 Li3 117.5(13) 1_555 3_565 n
Li3 Li2 Mg3 0.0 1_555 1_555 n
Li3 Li2 Mg3 117.5(13) 1_555 2_555 n
Li3 Li2 Mg3 117.5(13) 1_555 3_565 n
Li3 Li2 O1 132.2(16) 1_555 2_555 n
Li3 Li2 O1 132.2(16) 1_555 3_565 n
Li3 Li2 O2 88.6(20) 1_555 1_555 n
Li3 Li2 Li3 124.9(26) 2_555 3_565 n
Li3 Li2 Mg3 117.5(13) 2_555 1_555 n
Li3 Li2 Mg3 0.0 2_555 2_555 n
Li3 Li2 Mg3 124.9(26) 2_555 3_565 n
Li3 Li2 O1 50.9(8) 2_555 2_555 n
Li3 Li2 O1 90.6(20) 2_555 3_565 n
Li3 Li2 O2 136.0(19) 2_555 1_555 n
Li3 Li2 Mg3 117.5(13) 3_565 1_555 n
Li3 Li2 Mg3 124.9(26) 3_565 2_555 n
Li3 Li2 Mg3 0.0 3_565 3_565 n
Li3 Li2 O1 90.6(20) 3_565 2_555 n
Li3 Li2 O1 50.9(8) 3_565 3_565 n
Li3 Li2 O2 45.9(6) 3_565 1_555 n
Mg3 Li2 Mg3 117.5(13) 1_555 2_555 n
Mg3 Li2 Mg3 117.5(13) 1_555 3_565 n
Mg3 Li2 O1 132.2(16) 1_555 2_555 n
Mg3 Li2 O1 132.2(16) 1_555 3_565 n
Mg3 Li2 O2 88.6(20) 1_555 1_555 n
Mg3 Li2 Mg3 124.9(26) 2_555 3_565 n
Mg3 Li2 O1 50.9(8) 2_555 2_555 n
Mg3 Li2 O1 90.6(20) 2_555 3_565 n
Mg3 Li2 O2 136.0(19) 2_555 1_555 n
Mg3 Li2 O1 90.6(20) 3_565 2_555 n
Mg3 Li2 O1 50.9(8) 3_565 3_565 n
Mg3 Li2 O2 45.9(6) 3_565 1_555 n
O1 Li2 O1 95.6(31) 2_555 3_565 n
O1 Li2 O2 85.2(12) 2_555 1_555 n
O1 Li2 O2 96.8(14) 3_565 1_555 n
Ru1 Mg2 Ru1 124.9(26) 2_555 3_565 n
Ru1 Mg2 Li1 62.5(13) 2_555 -2_465 n
Ru1 Mg2 Li1 174.9(24) 2_555 -4_565 n
Ru1 Mg2 Li1 60.5(4) 2_555 104_353 n
Ru1 Mg2 Li1 121.5(11) 2_555 104_453 n
Ru1 Mg2 Li1 60.13(19) 2_555 -101_454 n
Ru1 Mg2 Mg1 62.5(13) 2_555 -2_455 n
Ru1 Mg2 Mg1 174.9(24) 2_555 -4_555 n
Ru1 Mg2 Mg1 60.5(4) 2_555 104_343 n
Ru1 Mg2 Mg1 121.5(11) 2_555 104_443 n
Ru1 Mg2 Mg1 60.13(19) 2_555 -101_444 n
Ru1 Mg2 Li2 90.3(4) 2_555 -4_657 n
Ru1 Mg2 Li2 120.821(9) 2_555 -101_566 n
Ru1 Mg2 Mg2 90.3(4) 2_555 -4_645 n
Ru1 Mg2 Mg2 120.821(9) 2_555 -101_554 n
Ru1 Mg2 Li3 117.5(13) 2_555 1_555 n
Ru1 Mg2 Li3 93.3(14) 2_555 2_555 n
Ru1 Mg2 Li3 61.0(8) 2_555 3_565 n
Ru1 Mg2 Mg3 117.5(13) 2_555 1_555 n
Ru1 Mg2 Mg3 93.3(14) 2_555 2_555 n
Ru1 Mg2 Mg3 61.0(8) 2_555 3_565 n
Ru1 Mg2 O1 42.4(6) 2_555 2_555 n
Ru1 Mg2 O1 96.7(22) 2_555 3_565 n
Ru1 Mg2 O2 42.8(6) 2_555 1_555 n
Ru1 Mg2 Li1 62.5(13) 3_565 -2_465 n
Ru1 Mg2 Li1 60.13(19) 3_565 -4_565 n
Ru1 Mg2 Li1 121.5(11) 3_565 104_353 n
Ru1 Mg2 Li1 60.5(4) 3_565 104_453 n
Ru1 Mg2 Li1 174.9(24) 3_565 -101_454 n
Ru1 Mg2 Mg1 62.5(13) 3_565 -2_455 n
Ru1 Mg2 Mg1 60.13(19) 3_565 -4_555 n
Ru1 Mg2 Mg1 121.5(11) 3_565 104_343 n
Ru1 Mg2 Mg1 60.5(4) 3_565 104_443 n
Ru1 Mg2 Mg1 174.9(24) 3_565 -101_444 n
Ru1 Mg2 Li2 120.821(9) 3_565 -4_657 n
Ru1 Mg2 Li2 90.3(4) 3_565 -101_566 n
Ru1 Mg2 Mg2 120.821(9) 3_565 -4_645 n
Ru1 Mg2 Mg2 90.3(4) 3_565 -101_554 n
Ru1 Mg2 Li3 117.5(13) 3_565 1_555 n
Ru1 Mg2 Li3 61.0(8) 3_565 2_555 n
Ru1 Mg2 Li3 93.3(14) 3_565 3_565 n
Ru1 Mg2 Mg3 117.5(13) 3_565 1_555 n
Ru1 Mg2 Mg3 61.0(8) 3_565 2_555 n
Ru1 Mg2 Mg3 93.3(14) 3_565 3_565 n
Ru1 Mg2 O1 96.7(22) 3_565 2_555 n
Ru1 Mg2 O1 42.4(6) 3_565 3_565 n
Ru1 Mg2 O2 139.2(21) 3_565 1_555 n
Li1 Mg2 Li1 122.6(11) -2_465 -4_565 n
Li1 Mg2 Li1 91.8(15) -2_465 104_353 n
Li1 Mg2 Li1 91.8(15) -2_465 104_453 n
Li1 Mg2 Li1 122.6(11) -2_465 -101_454 n
Li1 Mg2 Mg1 0.0 -2_455 -2_455 n
Li1 Mg2 Mg1 122.6(11) -2_455 -4_555 n
Li1 Mg2 Mg1 91.8(15) -2_455 104_343 n
Li1 Mg2 Mg1 91.8(15) -2_455 104_443 n
Li1 Mg2 Mg1 122.6(11) -2_455 -101_444 n
Li1 Mg2 Li2 124.0(23) -2_567 -4_657 n
Li1 Mg2 Li2 124.0(23) -2_567 -101_566 n
Li1 Mg2 Mg2 124.0(23) -2_555 -4_645 n
Li1 Mg2 Mg2 124.0(23) -2_555 -101_554 n
Li1 Mg2 Li3 180.0 -2_555 1_555 n
Li1 Mg2 Li3 62.5(13) -2_555 2_555 n
Li1 Mg2 Li3 62.5(13) -2_555 3_565 n
Li1 Mg2 Mg3 180.0 -2_455 1_555 n
Li1 Mg2 Mg3 62.5(13) -2_455 2_555 n
Li1 Mg2 Mg3 62.5(13) -2_455 3_565 n
Li1 Mg2 O1 47.8(16) -2_455 2_555 n
Li1 Mg2 O1 47.8(16) -2_455 3_565 n
Li1 Mg2 O2 91.4(20) -2_667 1_555 n
Li1 Mg2 Li1 117.7(14) -4_565 104_353 n
Li1 Mg2 Li1 60.1(5) -4_565 104_453 n
Li1 Mg2 Li1 114.8(23) -4_565 -101_454 n
Li1 Mg2 Mg1 122.6(11) -4_555 -2_455 n
Li1 Mg2 Mg1 0.0 -4_555 -4_555 n
Li1 Mg2 Mg1 117.7(14) -4_555 104_343 n
Li1 Mg2 Mg1 60.1(5) -4_555 104_443 n
Li1 Mg2 Mg1 114.8(23) -4_555 -101_444 n
Li1 Mg2 Li2 86.5(21) -4_667 -4_657 n
Li1 Mg2 Li2 57.1(12) -4_667 -101_566 n
Li1 Mg2 Mg2 86.5(21) -4_655 -4_645 n
Li1 Mg2 Mg2 57.1(12) -4_655 -101_554 n
Li1 Mg2 Li3 57.4(11) -4_655 1_555 n
Li1 Mg2 Li3 89.50(17) -4_655 2_555 n
Li1 Mg2 Li3 120.45(22) -4_655 3_565 n
Li1 Mg2 Mg3 57.4(11) -4_555 1_555 n
Li1 Mg2 Mg3 89.50(17) -4_555 2_555 n
Li1 Mg2 Mg3 120.45(22) -4_555 3_565 n
Li1 Mg2 O1 140.2(5) -4_555 2_555 n
Li1 Mg2 O1 87.45(28) -4_555 3_565 n
Li1 Mg2 O2 134.0(23) -4_767 1_555 n
Li1 Mg2 Li1 176.4(30) 104_353 104_453 n
Li1 Mg2 Li1 60.1(5) 104_353 -101_454 n
Li1 Mg2 Mg1 91.8(15) 104_343 -2_455 n
Li1 Mg2 Mg1 117.7(14) 104_343 -4_555 n
Li1 Mg2 Mg1 0.0 104_343 104_343 n
Li1 Mg2 Mg1 176.4(30) 104_343 104_443 n
Li1 Mg2 Mg1 60.1(5) 104_343 -101_444 n
Li1 Mg2 Li2 117.1(18) 104_455 -4_657 n
Li1 Mg2 Li2 60.55(18) 104_455 -101_566 n
Li1 Mg2 Mg2 117.1(18) 104_443 -4_645 n
Li1 Mg2 Mg2 60.55(18) 104_443 -101_554 n
Li1 Mg2 Li3 88.2(15) 104_443 1_555 n
Li1 Mg2 Li3 60.5(4) 104_443 2_555 n
Li1 Mg2 Li3 121.5(11) 104_443 3_565 n
Li1 Mg2 Mg3 88.2(15) 104_343 1_555 n
Li1 Mg2 Mg3 60.5(4) 104_343 2_555 n
Li1 Mg2 Mg3 121.5(11) 104_343 3_565 n
Li1 Mg2 O1 44.31(15) 104_343 2_555 n
Li1 Mg2 O1 139.3(30) 104_343 3_565 n
Li1 Mg2 O2 87.78(11) 104_555 1_555 n
Li1 Mg2 Li1 117.7(14) 104_453 -101_454 n
Li1 Mg2 Mg1 91.8(15) 104_443 -2_455 n
Li1 Mg2 Mg1 60.1(5) 104_443 -4_555 n
Li1 Mg2 Mg1 176.4(30) 104_443 104_343 n
Li1 Mg2 Mg1 0.0 104_443 104_443 n
Li1 Mg2 Mg1 117.7(14) 104_443 -101_444 n
Li1 Mg2 Li2 60.55(18) 104_555 -4_657 n
Li1 Mg2 Li2 117.1(18) 104_555 -101_566 n
Li1 Mg2 Mg2 60.55(18) 104_543 -4_645 n
Li1 Mg2 Mg2 117.1(18) 104_543 -101_554 n
Li1 Mg2 Li3 88.2(15) 104_543 1_555 n
Li1 Mg2 Li3 121.5(11) 104_543 2_555 n
Li1 Mg2 Li3 60.5(4) 104_543 3_565 n
Li1 Mg2 Mg3 88.2(15) 104_443 1_555 n
Li1 Mg2 Mg3 121.5(11) 104_443 2_555 n
Li1 Mg2 Mg3 60.5(4) 104_443 3_565 n
Li1 Mg2 O1 139.3(30) 104_443 2_555 n
Li1 Mg2 O1 44.31(15) 104_443 3_565 n
Li1 Mg2 O2 92.12(11) 104_655 1_555 n
Li1 Mg2 Mg1 122.6(11) -101_444 -2_455 n
Li1 Mg2 Mg1 114.8(23) -101_444 -4_555 n
Li1 Mg2 Mg1 60.1(5) -101_444 104_343 n
Li1 Mg2 Mg1 117.7(14) -101_444 104_443 n
Li1 Mg2 Mg1 0.0 -101_444 -101_444 n
Li1 Mg2 Li2 57.1(12) -101_556 -4_657 n
Li1 Mg2 Li2 86.5(21) -101_556 -101_566 n
Li1 Mg2 Mg2 57.1(12) -101_544 -4_645 n
Li1 Mg2 Mg2 86.5(21) -101_544 -101_554 n
Li1 Mg2 Li3 57.4(11) -101_544 1_555 n
Li1 Mg2 Li3 120.45(22) -101_544 2_555 n
Li1 Mg2 Li3 89.50(17) -101_544 3_565 n
Li1 Mg2 Mg3 57.4(11) -101_444 1_555 n
Li1 Mg2 Mg3 120.45(22) -101_444 2_555 n
Li1 Mg2 Mg3 89.50(17) -101_444 3_565 n
Li1 Mg2 O1 87.45(28) -101_444 2_555 n
Li1 Mg2 O1 140.2(5) -101_444 3_565 n
Li1 Mg2 O2 43.8(8) -101_656 1_555 n
Mg1 Mg2 Mg1 122.6(11) -2_455 -4_555 n
Mg1 Mg2 Mg1 91.8(15) -2_455 104_343 n
Mg1 Mg2 Mg1 91.8(15) -2_455 104_443 n
Mg1 Mg2 Mg1 122.6(11) -2_455 -101_444 n
Mg1 Mg2 Li2 124.0(23) -2_567 -4_657 n
Mg1 Mg2 Li2 124.0(23) -2_567 -101_566 n
Mg1 Mg2 Mg2 124.0(23) -2_555 -4_645 n
Mg1 Mg2 Mg2 124.0(23) -2_555 -101_554 n
Mg1 Mg2 Li3 180.0 -2_555 1_555 n
Mg1 Mg2 Li3 62.5(13) -2_555 2_555 n
Mg1 Mg2 Li3 62.5(13) -2_555 3_565 n
Mg1 Mg2 Mg3 180.0 -2_455 1_555 n
Mg1 Mg2 Mg3 62.5(13) -2_455 2_555 n
Mg1 Mg2 Mg3 62.5(13) -2_455 3_565 n
Mg1 Mg2 O1 47.8(16) -2_455 2_555 n
Mg1 Mg2 O1 47.8(16) -2_455 3_565 n
Mg1 Mg2 O2 91.4(20) -2_667 1_555 n
Mg1 Mg2 Mg1 117.7(14) -4_555 104_343 n
Mg1 Mg2 Mg1 60.1(5) -4_555 104_443 n
Mg1 Mg2 Mg1 114.8(23) -4_555 -101_444 n
Mg1 Mg2 Li2 86.5(21) -4_667 -4_657 n
Mg1 Mg2 Li2 57.1(12) -4_667 -101_566 n
Mg1 Mg2 Mg2 86.5(21) -4_655 -4_645 n
Mg1 Mg2 Mg2 57.1(12) -4_655 -101_554 n
Mg1 Mg2 Li3 57.4(11) -4_655 1_555 n
Mg1 Mg2 Li3 89.50(17) -4_655 2_555 n
Mg1 Mg2 Li3 120.45(22) -4_655 3_565 n
Mg1 Mg2 Mg3 57.4(11) -4_555 1_555 n
Mg1 Mg2 Mg3 89.50(17) -4_555 2_555 n
Mg1 Mg2 Mg3 120.45(22) -4_555 3_565 n
Mg1 Mg2 O1 140.2(5) -4_555 2_555 n
Mg1 Mg2 O1 87.45(28) -4_555 3_565 n
Mg1 Mg2 O2 134.0(23) -4_767 1_555 n
Mg1 Mg2 Mg1 176.4(30) 104_343 104_443 n
Mg1 Mg2 Mg1 60.1(5) 104_343 -101_444 n
Mg1 Mg2 Li2 117.1(18) 104_455 -4_657 n
Mg1 Mg2 Li2 60.55(18) 104_455 -101_566 n
Mg1 Mg2 Mg2 117.1(18) 104_443 -4_645 n
Mg1 Mg2 Mg2 60.55(18) 104_443 -101_554 n
Mg1 Mg2 Li3 88.2(15) 104_443 1_555 n
Mg1 Mg2 Li3 60.5(4) 104_443 2_555 n
Mg1 Mg2 Li3 121.5(11) 104_443 3_565 n
Mg1 Mg2 Mg3 88.2(15) 104_343 1_555 n
Mg1 Mg2 Mg3 60.5(4) 104_343 2_555 n
Mg1 Mg2 Mg3 121.5(11) 104_343 3_565 n
Mg1 Mg2 O1 44.31(15) 104_343 2_555 n
Mg1 Mg2 O1 139.3(30) 104_343 3_565 n
Mg1 Mg2 O2 87.78(11) 104_555 1_555 n
Mg1 Mg2 Mg1 117.7(14) 104_443 -101_444 n
Mg1 Mg2 Li2 60.55(18) 104_555 -4_657 n
Mg1 Mg2 Li2 117.1(18) 104_555 -101_566 n
Mg1 Mg2 Mg2 60.55(18) 104_543 -4_645 n
Mg1 Mg2 Mg2 117.1(18) 104_543 -101_554 n
Mg1 Mg2 Li3 88.2(15) 104_543 1_555 n
Mg1 Mg2 Li3 121.5(11) 104_543 2_555 n
Mg1 Mg2 Li3 60.5(4) 104_543 3_565 n
Mg1 Mg2 Mg3 88.2(15) 104_443 1_555 n
Mg1 Mg2 Mg3 121.5(11) 104_443 2_555 n
Mg1 Mg2 Mg3 60.5(4) 104_443 3_565 n
Mg1 Mg2 O1 139.3(30) 104_443 2_555 n
Mg1 Mg2 O1 44.31(15) 104_443 3_565 n
Mg1 Mg2 O2 92.12(11) 104_655 1_555 n
Mg1 Mg2 Li2 57.1(12) -101_556 -4_657 n
Mg1 Mg2 Li2 86.5(21) -101_556 -101_566 n
Mg1 Mg2 Mg2 57.1(12) -101_544 -4_645 n
Mg1 Mg2 Mg2 86.5(21) -101_544 -101_554 n
Mg1 Mg2 Li3 57.4(11) -101_544 1_555 n
Mg1 Mg2 Li3 120.45(22) -101_544 2_555 n
Mg1 Mg2 Li3 89.50(17) -101_544 3_565 n
Mg1 Mg2 Mg3 57.4(11) -101_444 1_555 n
Mg1 Mg2 Mg3 120.45(22) -101_444 2_555 n
Mg1 Mg2 Mg3 89.50(17) -101_444 3_565 n
Mg1 Mg2 O1 87.45(28) -101_444 2_555 n
Mg1 Mg2 O1 140.2(5) -101_444 3_565 n
Mg1 Mg2 O2 43.8(8) -101_656 1_555 n
Li2 Mg2 Li2 112(5) -4_657 -101_566 n
Li2 Mg2 Mg2 0.0 -4_645 -4_645 n
Li2 Mg2 Mg2 112(5) -4_645 -101_554 n
Li2 Mg2 Li3 56.0(23) -4_645 1_555 n
Li2 Mg2 Li3 173(4) -4_645 2_555 n
Li2 Mg2 Li3 61.6(10) -4_645 3_565 n
Li2 Mg2 Mg3 56.0(23) -4_545 1_555 n
Li2 Mg2 Mg3 173(4) -4_545 2_555 n
Li2 Mg2 Mg3 61.6(10) -4_545 3_565 n
Li2 Mg2 O1 132.5(8) -4_545 2_555 n
Li2 Mg2 O1 94.4(6) -4_545 3_565 n
Li2 Mg2 O2 47.55(16) -4_757 1_555 n
Li2 Mg2 Mg2 112(5) -101_554 -4_645 n
Li2 Mg2 Mg2 0.0 -101_554 -101_554 n
Li2 Mg2 Li3 56.0(23) -101_554 1_555 n
Li2 Mg2 Li3 61.6(10) -101_554 2_555 n
Li2 Mg2 Li3 173(4) -101_554 3_565 n
Li2 Mg2 Mg3 56.0(23) -101_454 1_555 n
Li2 Mg2 Mg3 61.6(10) -101_454 2_555 n
Li2 Mg2 Mg3 173(4) -101_454 3_565 n
Li2 Mg2 O1 94.4(6) -101_454 2_555 n
Li2 Mg2 O1 132.5(8) -101_454 3_565 n
Li2 Mg2 O2 130.3(29) -101_666 1_555 n
Mg2 Mg2 Mg2 112(5) -4_645 -101_554 n
Mg2 Mg2 Li3 56.0(23) -4_645 1_555 n
Mg2 Mg2 Li3 173(4) -4_645 2_555 n
Mg2 Mg2 Li3 61.6(10) -4_645 3_565 n
Mg2 Mg2 Mg3 56.0(23) -4_545 1_555 n
Mg2 Mg2 Mg3 173(4) -4_545 2_555 n
Mg2 Mg2 Mg3 61.6(10) -4_545 3_565 n
Mg2 Mg2 O1 132.5(8) -4_545 2_555 n
Mg2 Mg2 O1 94.4(6) -4_545 3_565 n
Mg2 Mg2 O2 47.55(16) -4_757 1_555 n
Mg2 Mg2 Li3 56.0(23) -101_554 1_555 n
Mg2 Mg2 Li3 61.6(10) -101_554 2_555 n
Mg2 Mg2 Li3 173(4) -101_554 3_565 n
Mg2 Mg2 Mg3 56.0(23) -101_454 1_555 n
Mg2 Mg2 Mg3 61.6(10) -101_454 2_555 n
Mg2 Mg2 Mg3 173(4) -101_454 3_565 n
Mg2 Mg2 O1 94.4(6) -101_454 2_555 n
Mg2 Mg2 O1 132.5(8) -101_454 3_565 n
Mg2 Mg2 O2 130.3(29) -101_666 1_555 n
Li3 Mg2 Li3 117.5(13) 1_555 2_555 n
Li3 Mg2 Li3 117.5(13) 1_555 3_565 n
Li3 Mg2 Mg3 0.0 1_555 1_555 n
Li3 Mg2 Mg3 117.5(13) 1_555 2_555 n
Li3 Mg2 Mg3 117.5(13) 1_555 3_565 n
Li3 Mg2 O1 132.2(16) 1_555 2_555 n
Li3 Mg2 O1 132.2(16) 1_555 3_565 n
Li3 Mg2 O2 88.6(20) 1_555 1_555 n
Li3 Mg2 Li3 124.9(26) 2_555 3_565 n
Li3 Mg2 Mg3 117.5(13) 2_555 1_555 n
Li3 Mg2 Mg3 0.0 2_555 2_555 n
Li3 Mg2 Mg3 124.9(26) 2_555 3_565 n
Li3 Mg2 O1 50.9(8) 2_555 2_555 n
Li3 Mg2 O1 90.6(20) 2_555 3_565 n
Li3 Mg2 O2 136.0(19) 2_555 1_555 n
Li3 Mg2 Mg3 117.5(13) 3_565 1_555 n
Li3 Mg2 Mg3 124.9(26) 3_565 2_555 n
Li3 Mg2 Mg3 0.0 3_565 3_565 n
Li3 Mg2 O1 90.6(20) 3_565 2_555 n
Li3 Mg2 O1 50.9(8) 3_565 3_565 n
Li3 Mg2 O2 45.9(6) 3_565 1_555 n
Mg3 Mg2 Mg3 117.5(13) 1_555 2_555 n
Mg3 Mg2 Mg3 117.5(13) 1_555 3_565 n
Mg3 Mg2 O1 132.2(16) 1_555 2_555 n
Mg3 Mg2 O1 132.2(16) 1_555 3_565 n
Mg3 Mg2 O2 88.6(20) 1_555 1_555 n
Mg3 Mg2 Mg3 124.9(26) 2_555 3_565 n
Mg3 Mg2 O1 50.9(8) 2_555 2_555 n
Mg3 Mg2 O1 90.6(20) 2_555 3_565 n
Mg3 Mg2 O2 136.0(19) 2_555 1_555 n
Mg3 Mg2 O1 90.6(20) 3_565 2_555 n
Mg3 Mg2 O1 50.9(8) 3_565 3_565 n
Mg3 Mg2 O2 45.9(6) 3_565 1_555 n
O1 Mg2 O1 95.6(31) 2_555 3_565 n
O1 Mg2 O2 85.2(12) 2_555 1_555 n
O1 Mg2 O2 96.8(14) 3_565 1_555 n
Li1 Li3 Li1 88.51(13) -4_565 102_554 n
Li1 Li3 Li1 120.03(7) -4_565 103_554 n
Li1 Li3 Li1 121.71(23) -4_565 -101_454 n
Li1 Li3 Mg1 0.0 -4_555 -4_555 n
Li1 Li3 Mg1 88.51(13) -4_555 102_554 n
Li1 Li3 Mg1 120.03(7) -4_555 103_554 n
Li1 Li3 Mg1 121.71(23) -4_555 -101_444 n
Li1 Li3 Li2 60.85(12) -4_667 1_555 n
Li1 Li3 Li2 92.4(7) -4_667 -4_657 n
Li1 Li3 Li2 178.4(13) -4_667 102_544 n
Li1 Li3 Li2 56.7(13) -4_667 103_564 n
Li1 Li3 Li2 60.5(4) -4_667 -101_566 n
Li1 Li3 Li2 119.15(12) -4_667 -102_566 n
Li1 Li3 Mg2 60.85(12) -4_655 1_555 n
Li1 Li3 Mg2 92.4(7) -4_655 -4_645 n
Li1 Li3 Mg2 178.4(13) -4_655 102_544 n
Li1 Li3 Mg2 56.7(13) -4_655 103_564 n
Li1 Li3 Mg2 60.5(4) -4_655 -101_554 n
Li1 Li3 Mg2 119.15(12) -4_655 -102_554 n
Li1 Li3 O1 135.74(7) -4_555 1_555 n
Li1 Li3 O1 44.26(7) -4_555 -102_454 n
Li1 Li3 O2 87.40(10) -4_767 202_554 n
Li1 Li3 O2 134.14(9) -4_767 203_464 n
Li1 Li3 O2 45.72(9) -4_767 -201_666 n
Li1 Li3 Li1 121.71(23) 102_554 103_554 n
Li1 Li3 Li1 120.03(7) 102_554 -101_454 n
Li1 Li3 Mg1 88.51(13) 102_554 -4_555 n
Li1 Li3 Mg1 0.0 102_554 102_554 n
Li1 Li3 Mg1 121.71(23) 102_554 103_554 n
Li1 Li3 Mg1 120.03(7) 102_554 -101_444 n
Li1 Li3 Li2 119.15(12) 102_554 1_555 n
Li1 Li3 Li2 178.4(13) 102_554 -4_657 n
Li1 Li3 Li2 92.4(7) 102_554 102_544 n
Li1 Li3 Li2 60.5(4) 102_554 103_564 n
Li1 Li3 Li2 56.7(13) 102_554 -101_566 n
Li1 Li3 Li2 60.85(12) 102_554 -102_566 n
Li1 Li3 Mg2 119.15(12) 102_554 1_555 n
Li1 Li3 Mg2 178.4(13) 102_554 -4_645 n
Li1 Li3 Mg2 92.4(7) 102_554 102_544 n
Li1 Li3 Mg2 60.5(4) 102_554 103_564 n
Li1 Li3 Mg2 56.7(13) 102_554 -101_554 n
Li1 Li3 Mg2 60.85(12) 102_554 -102_554 n
Li1 Li3 O1 135.74(7) 102_554 1_555 n
Li1 Li3 O1 44.26(7) 102_554 -102_454 n
Li1 Li3 O2 92.70(10) 102_554 202_554 n
Li1 Li3 O2 45.72(9) 102_554 203_464 n
Li1 Li3 O2 134.14(9) 102_554 -201_666 n
Li1 Li3 Li1 88.51(13) 103_554 -101_454 n
Li1 Li3 Mg1 120.03(7) 103_554 -4_555 n
Li1 Li3 Mg1 121.71(23) 103_554 102_554 n
Li1 Li3 Mg1 0.0 103_554 103_554 n
Li1 Li3 Mg1 88.51(13) 103_554 -101_444 n
Li1 Li3 Li2 119.15(12) 103_554 1_555 n
Li1 Li3 Li2 56.7(13) 103_554 -4_657 n
Li1 Li3 Li2 60.5(4) 103_554 102_544 n
Li1 Li3 Li2 92.4(7) 103_554 103_564 n
Li1 Li3 Li2 178.4(13) 103_554 -101_566 n
Li1 Li3 Li2 60.85(12) 103_554 -102_566 n
Li1 Li3 Mg2 119.15(12) 103_554 1_555 n
Li1 Li3 Mg2 56.7(13) 103_554 -4_645 n
Li1 Li3 Mg2 60.5(4) 103_554 102_544 n
Li1 Li3 Mg2 92.4(7) 103_554 103_564 n
Li1 Li3 Mg2 178.4(13) 103_554 -101_554 n
Li1 Li3 Mg2 60.85(12) 103_554 -102_554 n
Li1 Li3 O1 44.26(7) 103_554 1_555 n
Li1 Li3 O1 135.74(7) 103_554 -102_454 n
Li1 Li3 O2 45.72(9) 103_554 202_554 n
Li1 Li3 O2 92.70(10) 103_554 203_464 n
Li1 Li3 O2 87.40(10) 103_554 -201_666 n
Li1 Li3 Mg1 121.71(23) -101_444 -4_555 n
Li1 Li3 Mg1 120.03(7) -101_444 102_554 n
Li1 Li3 Mg1 88.51(13) -101_444 103_554 n
Li1 Li3 Mg1 0.0 -101_444 -101_444 n
Li1 Li3 Li2 60.85(12) -101_556 1_555 n
Li1 Li3 Li2 60.5(4) -101_556 -4_657 n
Li1 Li3 Li2 56.7(13) -101_556 102_544 n
Li1 Li3 Li2 178.4(13) -101_556 103_564 n
Li1 Li3 Li2 92.4(7) -101_556 -101_566 n
Li1 Li3 Li2 119.15(12) -101_556 -102_566 n
Li1 Li3 Mg2 60.85(12) -101_544 1_555 n
Li1 Li3 Mg2 60.5(4) -101_544 -4_645 n
Li1 Li3 Mg2 56.7(13) -101_544 102_544 n
Li1 Li3 Mg2 178.4(13) -101_544 103_564 n
Li1 Li3 Mg2 92.4(7) -101_544 -101_554 n
Li1 Li3 Mg2 119.15(12) -101_544 -102_554 n
Li1 Li3 O1 44.26(7) -101_444 1_555 n
Li1 Li3 O1 135.74(7) -101_444 -102_454 n
Li1 Li3 O2 134.14(9) -101_656 202_554 n
Li1 Li3 O2 87.40(10) -101_656 203_464 n
Li1 Li3 O2 92.70(10) -101_656 -201_666 n
Mg1 Li3 Mg1 88.51(13) -4_555 102_554 n
Mg1 Li3 Mg1 120.03(7) -4_555 103_554 n
Mg1 Li3 Mg1 121.71(23) -4_555 -101_444 n
Mg1 Li3 Li2 60.85(12) -4_667 1_555 n
Mg1 Li3 Li2 92.4(7) -4_667 -4_657 n
Mg1 Li3 Li2 178.4(13) -4_667 102_544 n
Mg1 Li3 Li2 56.7(13) -4_667 103_564 n
Mg1 Li3 Li2 60.5(4) -4_667 -101_566 n
Mg1 Li3 Li2 119.15(12) -4_667 -102_566 n
Mg1 Li3 Mg2 60.85(12) -4_655 1_555 n
Mg1 Li3 Mg2 92.4(7) -4_655 -4_645 n
Mg1 Li3 Mg2 178.4(13) -4_655 102_544 n
Mg1 Li3 Mg2 56.7(13) -4_655 103_564 n
Mg1 Li3 Mg2 60.5(4) -4_655 -101_554 n
Mg1 Li3 Mg2 119.15(12) -4_655 -102_554 n
Mg1 Li3 O1 135.74(7) -4_555 1_555 n
Mg1 Li3 O1 44.26(7) -4_555 -102_454 n
Mg1 Li3 O2 87.40(10) -4_767 202_554 n
Mg1 Li3 O2 134.14(9) -4_767 203_464 n
Mg1 Li3 O2 45.72(9) -4_767 -201_666 n
Mg1 Li3 Mg1 121.71(23) 102_554 103_554 n
Mg1 Li3 Mg1 120.03(7) 102_554 -101_444 n
Mg1 Li3 Li2 119.15(12) 102_554 1_555 n
Mg1 Li3 Li2 178.4(13) 102_554 -4_657 n
Mg1 Li3 Li2 92.4(7) 102_554 102_544 n
Mg1 Li3 Li2 60.5(4) 102_554 103_564 n
Mg1 Li3 Li2 56.7(13) 102_554 -101_566 n
Mg1 Li3 Li2 60.85(12) 102_554 -102_566 n
Mg1 Li3 Mg2 119.15(12) 102_554 1_555 n
Mg1 Li3 Mg2 178.4(13) 102_554 -4_645 n
Mg1 Li3 Mg2 92.4(7) 102_554 102_544 n
Mg1 Li3 Mg2 60.5(4) 102_554 103_564 n
Mg1 Li3 Mg2 56.7(13) 102_554 -101_554 n
Mg1 Li3 Mg2 60.85(12) 102_554 -102_554 n
Mg1 Li3 O1 135.74(7) 102_554 1_555 n
Mg1 Li3 O1 44.26(7) 102_554 -102_454 n
Mg1 Li3 O2 92.70(10) 102_554 202_554 n
Mg1 Li3 O2 45.72(9) 102_554 203_464 n
Mg1 Li3 O2 134.14(9) 102_554 -201_666 n
Mg1 Li3 Mg1 88.51(13) 103_554 -101_444 n
Mg1 Li3 Li2 119.15(12) 103_554 1_555 n
Mg1 Li3 Li2 56.7(13) 103_554 -4_657 n
Mg1 Li3 Li2 60.5(4) 103_554 102_544 n
Mg1 Li3 Li2 92.4(7) 103_554 103_564 n
Mg1 Li3 Li2 178.4(13) 103_554 -101_566 n
Mg1 Li3 Li2 60.85(12) 103_554 -102_566 n
Mg1 Li3 Mg2 119.15(12) 103_554 1_555 n
Mg1 Li3 Mg2 56.7(13) 103_554 -4_645 n
Mg1 Li3 Mg2 60.5(4) 103_554 102_544 n
Mg1 Li3 Mg2 92.4(7) 103_554 103_564 n
Mg1 Li3 Mg2 178.4(13) 103_554 -101_554 n
Mg1 Li3 Mg2 60.85(12) 103_554 -102_554 n
Mg1 Li3 O1 44.26(7) 103_554 1_555 n
Mg1 Li3 O1 135.74(7) 103_554 -102_454 n
Mg1 Li3 O2 45.72(9) 103_554 202_554 n
Mg1 Li3 O2 92.70(10) 103_554 203_464 n
Mg1 Li3 O2 87.40(10) 103_554 -201_666 n
Mg1 Li3 Li2 60.85(12) -101_556 1_555 n
Mg1 Li3 Li2 60.5(4) -101_556 -4_657 n
Mg1 Li3 Li2 56.7(13) -101_556 102_544 n
Mg1 Li3 Li2 178.4(13) -101_556 103_564 n
Mg1 Li3 Li2 92.4(7) -101_556 -101_566 n
Mg1 Li3 Li2 119.15(12) -101_556 -102_566 n
Mg1 Li3 Mg2 60.85(12) -101_544 1_555 n
Mg1 Li3 Mg2 60.5(4) -101_544 -4_645 n
Mg1 Li3 Mg2 56.7(13) -101_544 102_544 n
Mg1 Li3 Mg2 178.4(13) -101_544 103_564 n
Mg1 Li3 Mg2 92.4(7) -101_544 -101_554 n
Mg1 Li3 Mg2 119.15(12) -101_544 -102_554 n
Mg1 Li3 O1 44.26(7) -101_444 1_555 n
Mg1 Li3 O1 135.74(7) -101_444 -102_454 n
Mg1 Li3 O2 134.14(9) -101_656 202_554 n
Mg1 Li3 O2 87.40(10) -101_656 203_464 n
Mg1 Li3 O2 92.70(10) -101_656 -201_666 n
Li2 Li3 Li2 62.5(13) 1_555 -4_657 n
Li2 Li3 Li2 117.5(13) 1_555 102_544 n
Li2 Li3 Li2 117.5(13) 1_555 103_564 n
Li2 Li3 Li2 62.5(13) 1_555 -101_566 n
Li2 Li3 Li2 180.0 1_555 -102_566 n
Li2 Li3 Mg2 0.0 1_555 1_555 n
Li2 Li3 Mg2 62.5(13) 1_555 -4_645 n
Li2 Li3 Mg2 117.5(13) 1_555 102_544 n
Li2 Li3 Mg2 117.5(13) 1_555 103_564 n
Li2 Li3 Mg2 62.5(13) 1_555 -101_554 n
Li2 Li3 Mg2 180.0 1_555 -102_554 n
Li2 Li3 O1 90.0 1_555 1_555 n
Li2 Li3 O1 90.0 1_555 -102_454 n
Li2 Li3 O2 131.94(7) 1_555 202_554 n
Li2 Li3 O2 131.94(7) 1_555 203_464 n
Li2 Li3 O2 48.06(7) 1_555 -201_666 n
Li2 Li3 Li2 86.7(14) -4_657 102_544 n
Li2 Li3 Li2 119.0(8) -4_657 103_564 n
Li2 Li3 Li2 124.9(26) -4_657 -101_566 n
Li2 Li3 Li2 117.5(13) -4_657 -102_566 n
Li2 Li3 Mg2 62.5(13) -4_645 1_555 n
Li2 Li3 Mg2 0.0 -4_645 -4_645 n
Li2 Li3 Mg2 86.7(14) -4_645 102_544 n
Li2 Li3 Mg2 119.0(8) -4_645 103_564 n
Li2 Li3 Mg2 124.9(26) -4_645 -101_554 n
Li2 Li3 Mg2 117.5(13) -4_645 -102_554 n
Li2 Li3 O1 43.4(7) -4_545 1_555 n
Li2 Li3 O1 136.6(7) -4_545 -102_454 n
Li2 Li3 O2 86.0(10) -4_757 202_554 n
Li2 Li3 O2 133.4(7) -4_757 203_464 n
Li2 Li3 O2 46.7(7) -4_757 -201_666 n
Li2 Li3 Li2 124.9(26) 102_544 103_564 n
Li2 Li3 Li2 119.0(8) 102_544 -101_566 n
Li2 Li3 Li2 62.5(13) 102_544 -102_566 n
Li2 Li3 Mg2 117.5(13) 102_544 1_555 n
Li2 Li3 Mg2 86.7(14) 102_544 -4_645 n
Li2 Li3 Mg2 0.0 102_544 102_544 n
Li2 Li3 Mg2 124.9(26) 102_544 103_564 n
Li2 Li3 Mg2 119.0(8) 102_544 -101_554 n
Li2 Li3 Mg2 62.5(13) 102_544 -102_554 n
Li2 Li3 O1 43.4(7) 102_544 1_555 n
Li2 Li3 O1 136.6(7) 102_544 -102_454 n
Li2 Li3 O2 93.9(10) 102_544 202_554 n
Li2 Li3 O2 46.7(7) 102_544 203_464 n
Li2 Li3 O2 133.4(7) 102_544 -201_666 n
Li2 Li3 Li2 86.7(14) 103_564 -101_566 n
Li2 Li3 Li2 62.5(13) 103_564 -102_566 n
Li2 Li3 Mg2 117.5(13) 103_564 1_555 n
Li2 Li3 Mg2 119.0(8) 103_564 -4_645 n
Li2 Li3 Mg2 124.9(26) 103_564 102_544 n
Li2 Li3 Mg2 0.0 103_564 103_564 n
Li2 Li3 Mg2 86.7(14) 103_564 -101_554 n
Li2 Li3 Mg2 62.5(13) 103_564 -102_554 n
Li2 Li3 O1 136.6(7) 103_564 1_555 n
Li2 Li3 O1 43.4(7) 103_564 -102_454 n
Li2 Li3 O2 46.7(7) 103_564 202_554 n
Li2 Li3 O2 93.9(10) 103_564 203_464 n
Li2 Li3 O2 86.0(10) 103_564 -201_666 n
Li2 Li3 Li2 117.5(13) -101_566 -102_566 n
Li2 Li3 Mg2 62.5(13) -101_554 1_555 n
Li2 Li3 Mg2 124.9(26) -101_554 -4_645 n
Li2 Li3 Mg2 119.0(8) -101_554 102_544 n
Li2 Li3 Mg2 86.7(14) -101_554 103_564 n
Li2 Li3 Mg2 0.0 -101_554 -101_554 n
Li2 Li3 Mg2 117.5(13) -101_554 -102_554 n
Li2 Li3 O1 136.6(7) -101_454 1_555 n
Li2 Li3 O1 43.4(7) -101_454 -102_454 n
Li2 Li3 O2 133.4(7) -101_666 202_554 n
Li2 Li3 O2 86.0(10) -101_666 203_464 n
Li2 Li3 O2 93.9(10) -101_666 -201_666 n
Li2 Li3 Mg2 180.0 -102_554 1_555 n
Li2 Li3 Mg2 117.5(13) -102_554 -4_645 n
Li2 Li3 Mg2 62.5(13) -102_554 102_544 n
Li2 Li3 Mg2 62.5(13) -102_554 103_564 n
Li2 Li3 Mg2 117.5(13) -102_554 -101_554 n
Li2 Li3 Mg2 0.0 -102_554 -102_554 n
Li2 Li3 O1 90.0 -102_454 1_555 n
Li2 Li3 O1 90.0 -102_454 -102_454 n
Li2 Li3 O2 48.06(7) -102_666 202_554 n
Li2 Li3 O2 48.06(7) -102_666 203_464 n
Li2 Li3 O2 131.94(7) -102_666 -201_666 n
Mg2 Li3 Mg2 62.5(13) 1_555 -4_645 n
Mg2 Li3 Mg2 117.5(13) 1_555 102_544 n
Mg2 Li3 Mg2 117.5(13) 1_555 103_564 n
Mg2 Li3 Mg2 62.5(13) 1_555 -101_554 n
Mg2 Li3 Mg2 180.0 1_555 -102_554 n
Mg2 Li3 O1 90.0 1_555 1_555 n
Mg2 Li3 O1 90.0 1_555 -102_454 n
Mg2 Li3 O2 131.94(7) 1_555 202_554 n
Mg2 Li3 O2 131.94(7) 1_555 203_464 n
Mg2 Li3 O2 48.06(7) 1_555 -201_666 n
Mg2 Li3 Mg2 86.7(14) -4_645 102_544 n
Mg2 Li3 Mg2 119.0(8) -4_645 103_564 n
Mg2 Li3 Mg2 124.9(26) -4_645 -101_554 n
Mg2 Li3 Mg2 117.5(13) -4_645 -102_554 n
Mg2 Li3 O1 43.4(7) -4_545 1_555 n
Mg2 Li3 O1 136.6(7) -4_545 -102_454 n
Mg2 Li3 O2 86.0(10) -4_757 202_554 n
Mg2 Li3 O2 133.4(7) -4_757 203_464 n
Mg2 Li3 O2 46.7(7) -4_757 -201_666 n
Mg2 Li3 Mg2 124.9(26) 102_544 103_564 n
Mg2 Li3 Mg2 119.0(8) 102_544 -101_554 n
Mg2 Li3 Mg2 62.5(13) 102_544 -102_554 n
Mg2 Li3 O1 43.4(7) 102_544 1_555 n
Mg2 Li3 O1 136.6(7) 102_544 -102_454 n
Mg2 Li3 O2 93.9(10) 102_544 202_554 n
Mg2 Li3 O2 46.7(7) 102_544 203_464 n
Mg2 Li3 O2 133.4(7) 102_544 -201_666 n
Mg2 Li3 Mg2 86.7(14) 103_564 -101_554 n
Mg2 Li3 Mg2 62.5(13) 103_564 -102_554 n
Mg2 Li3 O1 136.6(7) 103_564 1_555 n
Mg2 Li3 O1 43.4(7) 103_564 -102_454 n
Mg2 Li3 O2 46.7(7) 103_564 202_554 n
Mg2 Li3 O2 93.9(10) 103_564 203_464 n
Mg2 Li3 O2 86.0(10) 103_564 -201_666 n
Mg2 Li3 Mg2 117.5(13) -101_554 -102_554 n
Mg2 Li3 O1 136.6(7) -101_454 1_555 n
Mg2 Li3 O1 43.4(7) -101_454 -102_454 n
Mg2 Li3 O2 133.4(7) -101_666 202_554 n
Mg2 Li3 O2 86.0(10) -101_666 203_464 n
Mg2 Li3 O2 93.9(10) -101_666 -201_666 n
Mg2 Li3 O1 90.0 -102_454 1_555 n
Mg2 Li3 O1 90.0 -102_454 -102_454 n
Mg2 Li3 O2 48.06(7) -102_666 202_554 n
Mg2 Li3 O2 48.06(7) -102_666 203_464 n
Mg2 Li3 O2 131.94(7) -102_666 -201_666 n
O1 Li3 O1 180.0 1_555 -102_454 n
O1 Li3 O2 89.93(7) 1_555 202_554 n
O1 Li3 O2 90.07(7) 1_555 203_464 n
O1 Li3 O2 90.07(7) 1_555 -201_666 n
O1 Li3 O2 90.07(7) -102_666 202_554 n
O1 Li3 O2 89.93(7) -102_666 203_464 n
O1 Li3 O2 89.93(7) -102_666 -201_666 n
O2 Li3 O2 96.12(14) 202_554 203_464 n
O2 Li3 O2 83.88(14) 202_554 -201_666 n
O2 Li3 O2 179.85330(30) 203_464 -201_666 n
Ru1 Mg3 Ru1 180.0 104_443 104_543 n
Ru1 Mg3 Li1 119.99(4) 104_353 -4_565 n
Ru1 Mg3 Li1 60.01(4) 104_353 102_554 n
Ru1 Mg3 Li1 119.99(4) 104_353 103_554 n
Ru1 Mg3 Li1 60.01(4) 104_353 -101_454 n
Ru1 Mg3 Mg1 119.99(4) 104_343 -4_555 n
Ru1 Mg3 Mg1 60.01(4) 104_343 102_554 n
Ru1 Mg3 Mg1 119.99(4) 104_343 103_554 n
Ru1 Mg3 Mg1 60.01(4) 104_343 -101_444 n
Ru1 Mg3 Li2 90.0 104_455 1_555 n
Ru1 Mg3 Li2 120.5(4) 104_455 -4_657 n
Ru1 Mg3 Li2 59.5(4) 104_455 102_544 n
Ru1 Mg3 Li2 120.5(4) 104_455 103_564 n
Ru1 Mg3 Li2 59.5(4) 104_455 -101_566 n
Ru1 Mg3 Li2 90.0 104_455 -102_566 n
Ru1 Mg3 Mg2 90.0 104_443 1_555 n
Ru1 Mg3 Mg2 120.5(4) 104_443 -4_645 n
Ru1 Mg3 Mg2 59.5(4) 104_443 102_544 n
Ru1 Mg3 Mg2 120.5(4) 104_443 103_564 n
Ru1 Mg3 Mg2 59.5(4) 104_443 -101_554 n
Ru1 Mg3 Mg2 90.0 104_443 -102_554 n
Ru1 Mg3 O1 90.0 104_343 1_555 n
Ru1 Mg3 O1 90.0 104_343 -102_454 n
Ru1 Mg3 O2 138.06(7) 104_555 202_554 n
Ru1 Mg3 Li1 60.01(4) 104_453 -4_565 n
Ru1 Mg3 Li1 119.99(4) 104_453 102_554 n
Ru1 Mg3 Li1 60.01(4) 104_453 103_554 n
Ru1 Mg3 Li1 119.99(4) 104_453 -101_454 n
Ru1 Mg3 Mg1 60.01(4) 104_443 -4_555 n
Ru1 Mg3 Mg1 119.99(4) 104_443 102_554 n
Ru1 Mg3 Mg1 60.01(4) 104_443 103_554 n
Ru1 Mg3 Mg1 119.99(4) 104_443 -101_444 n
Ru1 Mg3 Li2 90.0 104_555 1_555 n
Ru1 Mg3 Li2 59.5(4) 104_555 -4_657 n
Ru1 Mg3 Li2 120.5(4) 104_555 102_544 n
Ru1 Mg3 Li2 59.5(4) 104_555 103_564 n
Ru1 Mg3 Li2 120.5(4) 104_555 -101_566 n
Ru1 Mg3 Li2 90.0 104_555 -102_566 n
Ru1 Mg3 Mg2 90.0 104_543 1_555 n
Ru1 Mg3 Mg2 59.5(4) 104_543 -4_645 n
Ru1 Mg3 Mg2 120.5(4) 104_543 102_544 n
Ru1 Mg3 Mg2 59.5(4) 104_543 103_564 n
Ru1 Mg3 Mg2 120.5(4) 104_543 -101_554 n
Ru1 Mg3 Mg2 90.0 104_543 -102_554 n
Ru1 Mg3 O1 90.0 104_443 1_555 n
Ru1 Mg3 O1 90.0 104_443 -102_454 n
Ru1 Mg3 O2 41.94(7) 104_655 202_554 n
Li1 Mg3 Li1 88.51(13) -4_565 102_554 n
Li1 Mg3 Li1 120.03(7) -4_565 103_554 n
Li1 Mg3 Li1 121.71(23) -4_565 -101_454 n
Li1 Mg3 Mg1 0.0 -4_555 -4_555 n
Li1 Mg3 Mg1 88.51(13) -4_555 102_554 n
Li1 Mg3 Mg1 120.03(7) -4_555 103_554 n
Li1 Mg3 Mg1 121.71(23) -4_555 -101_444 n
Li1 Mg3 Li2 60.85(12) -4_667 1_555 n
Li1 Mg3 Li2 92.4(7) -4_667 -4_657 n
Li1 Mg3 Li2 178.4(13) -4_667 102_544 n
Li1 Mg3 Li2 56.7(13) -4_667 103_564 n
Li1 Mg3 Li2 60.5(4) -4_667 -101_566 n
Li1 Mg3 Li2 119.15(12) -4_667 -102_566 n
Li1 Mg3 Mg2 60.85(12) -4_655 1_555 n
Li1 Mg3 Mg2 92.4(7) -4_655 -4_645 n
Li1 Mg3 Mg2 178.4(13) -4_655 102_544 n
Li1 Mg3 Mg2 56.7(13) -4_655 103_564 n
Li1 Mg3 Mg2 60.5(4) -4_655 -101_554 n
Li1 Mg3 Mg2 119.15(12) -4_655 -102_554 n
Li1 Mg3 O1 135.74(7) -4_555 1_555 n
Li1 Mg3 O1 44.26(7) -4_555 -102_454 n
Li1 Mg3 O2 87.40(10) -4_767 202_554 n
Li1 Mg3 Li1 121.71(23) 102_554 103_554 n
Li1 Mg3 Li1 120.03(7) 102_554 -101_454 n
Li1 Mg3 Mg1 88.51(13) 102_554 -4_555 n
Li1 Mg3 Mg1 0.0 102_554 102_554 n
Li1 Mg3 Mg1 121.71(23) 102_554 103_554 n
Li1 Mg3 Mg1 120.03(7) 102_554 -101_444 n
Li1 Mg3 Li2 119.15(12) 102_554 1_555 n
Li1 Mg3 Li2 178.4(13) 102_554 -4_657 n
Li1 Mg3 Li2 92.4(7) 102_554 102_544 n
Li1 Mg3 Li2 60.5(4) 102_554 103_564 n
Li1 Mg3 Li2 56.7(13) 102_554 -101_566 n
Li1 Mg3 Li2 60.85(12) 102_554 -102_566 n
Li1 Mg3 Mg2 119.15(12) 102_554 1_555 n
Li1 Mg3 Mg2 178.4(13) 102_554 -4_645 n
Li1 Mg3 Mg2 92.4(7) 102_554 102_544 n
Li1 Mg3 Mg2 60.5(4) 102_554 103_564 n
Li1 Mg3 Mg2 56.7(13) 102_554 -101_554 n
Li1 Mg3 Mg2 60.85(12) 102_554 -102_554 n
Li1 Mg3 O1 135.74(7) 102_554 1_555 n
Li1 Mg3 O1 44.26(7) 102_554 -102_454 n
Li1 Mg3 O2 92.70(10) 102_554 202_554 n
Li1 Mg3 Li1 88.51(13) 103_554 -101_454 n
Li1 Mg3 Mg1 120.03(7) 103_554 -4_555 n
Li1 Mg3 Mg1 121.71(23) 103_554 102_554 n
Li1 Mg3 Mg1 0.0 103_554 103_554 n
Li1 Mg3 Mg1 88.51(13) 103_554 -101_444 n
Li1 Mg3 Li2 119.15(12) 103_554 1_555 n
Li1 Mg3 Li2 56.7(13) 103_554 -4_657 n
Li1 Mg3 Li2 60.5(4) 103_554 102_544 n
Li1 Mg3 Li2 92.4(7) 103_554 103_564 n
Li1 Mg3 Li2 178.4(13) 103_554 -101_566 n
Li1 Mg3 Li2 60.85(12) 103_554 -102_566 n
Li1 Mg3 Mg2 119.15(12) 103_554 1_555 n
Li1 Mg3 Mg2 56.7(13) 103_554 -4_645 n
Li1 Mg3 Mg2 60.5(4) 103_554 102_544 n
Li1 Mg3 Mg2 92.4(7) 103_554 103_564 n
Li1 Mg3 Mg2 178.4(13) 103_554 -101_554 n
Li1 Mg3 Mg2 60.85(12) 103_554 -102_554 n
Li1 Mg3 O1 44.26(7) 103_554 1_555 n
Li1 Mg3 O1 135.74(7) 103_554 -102_454 n
Li1 Mg3 O2 45.72(9) 103_554 202_554 n
Li1 Mg3 Mg1 121.71(23) -101_444 -4_555 n
Li1 Mg3 Mg1 120.03(7) -101_444 102_554 n
Li1 Mg3 Mg1 88.51(13) -101_444 103_554 n
Li1 Mg3 Mg1 0.0 -101_444 -101_444 n
Li1 Mg3 Li2 60.85(12) -101_556 1_555 n
Li1 Mg3 Li2 60.5(4) -101_556 -4_657 n
Li1 Mg3 Li2 56.7(13) -101_556 102_544 n
Li1 Mg3 Li2 178.4(13) -101_556 103_564 n
Li1 Mg3 Li2 92.4(7) -101_556 -101_566 n
Li1 Mg3 Li2 119.15(12) -101_556 -102_566 n
Li1 Mg3 Mg2 60.85(12) -101_544 1_555 n
Li1 Mg3 Mg2 60.5(4) -101_544 -4_645 n
Li1 Mg3 Mg2 56.7(13) -101_544 102_544 n
Li1 Mg3 Mg2 178.4(13) -101_544 103_564 n
Li1 Mg3 Mg2 92.4(7) -101_544 -101_554 n
Li1 Mg3 Mg2 119.15(12) -101_544 -102_554 n
Li1 Mg3 O1 44.26(7) -101_444 1_555 n
Li1 Mg3 O1 135.74(7) -101_444 -102_454 n
Li1 Mg3 O2 134.14(9) -101_656 202_554 n
Mg1 Mg3 Mg1 88.51(13) -4_555 102_554 n
Mg1 Mg3 Mg1 120.03(7) -4_555 103_554 n
Mg1 Mg3 Mg1 121.71(23) -4_555 -101_444 n
Mg1 Mg3 Li2 60.85(12) -4_667 1_555 n
Mg1 Mg3 Li2 92.4(7) -4_667 -4_657 n
Mg1 Mg3 Li2 178.4(13) -4_667 102_544 n
Mg1 Mg3 Li2 56.7(13) -4_667 103_564 n
Mg1 Mg3 Li2 60.5(4) -4_667 -101_566 n
Mg1 Mg3 Li2 119.15(12) -4_667 -102_566 n
Mg1 Mg3 Mg2 60.85(12) -4_655 1_555 n
Mg1 Mg3 Mg2 92.4(7) -4_655 -4_645 n
Mg1 Mg3 Mg2 178.4(13) -4_655 102_544 n
Mg1 Mg3 Mg2 56.7(13) -4_655 103_564 n
Mg1 Mg3 Mg2 60.5(4) -4_655 -101_554 n
Mg1 Mg3 Mg2 119.15(12) -4_655 -102_554 n
Mg1 Mg3 O1 135.74(7) -4_555 1_555 n
Mg1 Mg3 O1 44.26(7) -4_555 -102_454 n
Mg1 Mg3 O2 87.40(10) -4_767 202_554 n
Mg1 Mg3 Mg1 121.71(23) 102_554 103_554 n
Mg1 Mg3 Mg1 120.03(7) 102_554 -101_444 n
Mg1 Mg3 Li2 119.15(12) 102_554 1_555 n
Mg1 Mg3 Li2 178.4(13) 102_554 -4_657 n
Mg1 Mg3 Li2 92.4(7) 102_554 102_544 n
Mg1 Mg3 Li2 60.5(4) 102_554 103_564 n
Mg1 Mg3 Li2 56.7(13) 102_554 -101_566 n
Mg1 Mg3 Li2 60.85(12) 102_554 -102_566 n
Mg1 Mg3 Mg2 119.15(12) 102_554 1_555 n
Mg1 Mg3 Mg2 178.4(13) 102_554 -4_645 n
Mg1 Mg3 Mg2 92.4(7) 102_554 102_544 n
Mg1 Mg3 Mg2 60.5(4) 102_554 103_564 n
Mg1 Mg3 Mg2 56.7(13) 102_554 -101_554 n
Mg1 Mg3 Mg2 60.85(12) 102_554 -102_554 n
Mg1 Mg3 O1 135.74(7) 102_554 1_555 n
Mg1 Mg3 O1 44.26(7) 102_554 -102_454 n
Mg1 Mg3 O2 92.70(10) 102_554 202_554 n
Mg1 Mg3 Mg1 88.51(13) 103_554 -101_444 n
Mg1 Mg3 Li2 119.15(12) 103_554 1_555 n
Mg1 Mg3 Li2 56.7(13) 103_554 -4_657 n
Mg1 Mg3 Li2 60.5(4) 103_554 102_544 n
Mg1 Mg3 Li2 92.4(7) 103_554 103_564 n
Mg1 Mg3 Li2 178.4(13) 103_554 -101_566 n
Mg1 Mg3 Li2 60.85(12) 103_554 -102_566 n
Mg1 Mg3 Mg2 119.15(12) 103_554 1_555 n
Mg1 Mg3 Mg2 56.7(13) 103_554 -4_645 n
Mg1 Mg3 Mg2 60.5(4) 103_554 102_544 n
Mg1 Mg3 Mg2 92.4(7) 103_554 103_564 n
Mg1 Mg3 Mg2 178.4(13) 103_554 -101_554 n
Mg1 Mg3 Mg2 60.85(12) 103_554 -102_554 n
Mg1 Mg3 O1 44.26(7) 103_554 1_555 n
Mg1 Mg3 O1 135.74(7) 103_554 -102_454 n
Mg1 Mg3 O2 45.72(9) 103_554 202_554 n
Mg1 Mg3 Li2 60.85(12) -101_556 1_555 n
Mg1 Mg3 Li2 60.5(4) -101_556 -4_657 n
Mg1 Mg3 Li2 56.7(13) -101_556 102_544 n
Mg1 Mg3 Li2 178.4(13) -101_556 103_564 n
Mg1 Mg3 Li2 92.4(7) -101_556 -101_566 n
Mg1 Mg3 Li2 119.15(12) -101_556 -102_566 n
Mg1 Mg3 Mg2 60.85(12) -101_544 1_555 n
Mg1 Mg3 Mg2 60.5(4) -101_544 -4_645 n
Mg1 Mg3 Mg2 56.7(13) -101_544 102_544 n
Mg1 Mg3 Mg2 178.4(13) -101_544 103_564 n
Mg1 Mg3 Mg2 92.4(7) -101_544 -101_554 n
Mg1 Mg3 Mg2 119.15(12) -101_544 -102_554 n
Mg1 Mg3 O1 44.26(7) -101_444 1_555 n
Mg1 Mg3 O1 135.74(7) -101_444 -102_454 n
Mg1 Mg3 O2 134.14(9) -101_656 202_554 n
Li2 Mg3 Li2 62.5(13) 1_555 -4_657 n
Li2 Mg3 Li2 117.5(13) 1_555 102_544 n
Li2 Mg3 Li2 117.5(13) 1_555 103_564 n
Li2 Mg3 Li2 62.5(13) 1_555 -101_566 n
Li2 Mg3 Li2 180.0 1_555 -102_566 n
Li2 Mg3 Mg2 0.0 1_555 1_555 n
Li2 Mg3 Mg2 62.5(13) 1_555 -4_645 n
Li2 Mg3 Mg2 117.5(13) 1_555 102_544 n
Li2 Mg3 Mg2 117.5(13) 1_555 103_564 n
Li2 Mg3 Mg2 62.5(13) 1_555 -101_554 n
Li2 Mg3 Mg2 180.0 1_555 -102_554 n
Li2 Mg3 O1 90.0 1_555 1_555 n
Li2 Mg3 O1 90.0 1_555 -102_454 n
Li2 Mg3 O2 131.94(7) 1_555 202_554 n
Li2 Mg3 Li2 86.7(14) -4_657 102_544 n
Li2 Mg3 Li2 119.0(8) -4_657 103_564 n
Li2 Mg3 Li2 124.9(26) -4_657 -101_566 n
Li2 Mg3 Li2 117.5(13) -4_657 -102_566 n
Li2 Mg3 Mg2 62.5(13) -4_645 1_555 n
Li2 Mg3 Mg2 0.0 -4_645 -4_645 n
Li2 Mg3 Mg2 86.7(14) -4_645 102_544 n
Li2 Mg3 Mg2 119.0(8) -4_645 103_564 n
Li2 Mg3 Mg2 124.9(26) -4_645 -101_554 n
Li2 Mg3 Mg2 117.5(13) -4_645 -102_554 n
Li2 Mg3 O1 43.4(7) -4_545 1_555 n
Li2 Mg3 O1 136.6(7) -4_545 -102_454 n
Li2 Mg3 O2 86.0(10) -4_757 202_554 n
Li2 Mg3 Li2 124.9(26) 102_544 103_564 n
Li2 Mg3 Li2 119.0(8) 102_544 -101_566 n
Li2 Mg3 Li2 62.5(13) 102_544 -102_566 n
Li2 Mg3 Mg2 117.5(13) 102_544 1_555 n
Li2 Mg3 Mg2 86.7(14) 102_544 -4_645 n
Li2 Mg3 Mg2 0.0 102_544 102_544 n
Li2 Mg3 Mg2 124.9(26) 102_544 103_564 n
Li2 Mg3 Mg2 119.0(8) 102_544 -101_554 n
Li2 Mg3 Mg2 62.5(13) 102_544 -102_554 n
Li2 Mg3 O1 43.4(7) 102_544 1_555 n
Li2 Mg3 O1 136.6(7) 102_544 -102_454 n
Li2 Mg3 O2 93.9(10) 102_544 202_554 n
Li2 Mg3 Li2 86.7(14) 103_564 -101_566 n
Li2 Mg3 Li2 62.5(13) 103_564 -102_566 n
Li2 Mg3 Mg2 117.5(13) 103_564 1_555 n
Li2 Mg3 Mg2 119.0(8) 103_564 -4_645 n
Li2 Mg3 Mg2 124.9(26) 103_564 102_544 n
Li2 Mg3 Mg2 0.0 103_564 103_564 n
Li2 Mg3 Mg2 86.7(14) 103_564 -101_554 n
Li2 Mg3 Mg2 62.5(13) 103_564 -102_554 n
Li2 Mg3 O1 136.6(7) 103_564 1_555 n
Li2 Mg3 O1 43.4(7) 103_564 -102_454 n
Li2 Mg3 O2 46.7(7) 103_564 202_554 n
Li2 Mg3 Li2 117.5(13) -101_566 -102_566 n
Li2 Mg3 Mg2 62.5(13) -101_554 1_555 n
Li2 Mg3 Mg2 124.9(26) -101_554 -4_645 n
Li2 Mg3 Mg2 119.0(8) -101_554 102_544 n
Li2 Mg3 Mg2 86.7(14) -101_554 103_564 n
Li2 Mg3 Mg2 0.0 -101_554 -101_554 n
Li2 Mg3 Mg2 117.5(13) -101_554 -102_554 n
Li2 Mg3 O1 136.6(7) -101_454 1_555 n
Li2 Mg3 O1 43.4(7) -101_454 -102_454 n
Li2 Mg3 O2 133.4(7) -101_666 202_554 n
Li2 Mg3 Mg2 180.0 -102_554 1_555 n
Li2 Mg3 Mg2 117.5(13) -102_554 -4_645 n
Li2 Mg3 Mg2 62.5(13) -102_554 102_544 n
Li2 Mg3 Mg2 62.5(13) -102_554 103_564 n
Li2 Mg3 Mg2 117.5(13) -102_554 -101_554 n
Li2 Mg3 Mg2 0.0 -102_554 -102_554 n
Li2 Mg3 O1 90.0 -102_454 1_555 n
Li2 Mg3 O1 90.0 -102_454 -102_454 n
Li2 Mg3 O2 48.06(7) -102_666 202_554 n
Mg2 Mg3 Mg2 62.5(13) 1_555 -4_645 n
Mg2 Mg3 Mg2 117.5(13) 1_555 102_544 n
Mg2 Mg3 Mg2 117.5(13) 1_555 103_564 n
Mg2 Mg3 Mg2 62.5(13) 1_555 -101_554 n
Mg2 Mg3 Mg2 180.0 1_555 -102_554 n
Mg2 Mg3 O1 90.0 1_555 1_555 n
Mg2 Mg3 O1 90.0 1_555 -102_454 n
Mg2 Mg3 O2 131.94(7) 1_555 202_554 n
Mg2 Mg3 Mg2 86.7(14) -4_645 102_544 n
Mg2 Mg3 Mg2 119.0(8) -4_645 103_564 n
Mg2 Mg3 Mg2 124.9(26) -4_645 -101_554 n
Mg2 Mg3 Mg2 117.5(13) -4_645 -102_554 n
Mg2 Mg3 O1 43.4(7) -4_545 1_555 n
Mg2 Mg3 O1 136.6(7) -4_545 -102_454 n
Mg2 Mg3 O2 86.0(10) -4_757 202_554 n
Mg2 Mg3 Mg2 124.9(26) 102_544 103_564 n
Mg2 Mg3 Mg2 119.0(8) 102_544 -101_554 n
Mg2 Mg3 Mg2 62.5(13) 102_544 -102_554 n
Mg2 Mg3 O1 43.4(7) 102_544 1_555 n
Mg2 Mg3 O1 136.6(7) 102_544 -102_454 n
Mg2 Mg3 O2 93.9(10) 102_544 202_554 n
Mg2 Mg3 Mg2 86.7(14) 103_564 -101_554 n
Mg2 Mg3 Mg2 62.5(13) 103_564 -102_554 n
Mg2 Mg3 O1 136.6(7) 103_564 1_555 n
Mg2 Mg3 O1 43.4(7) 103_564 -102_454 n
Mg2 Mg3 O2 46.7(7) 103_564 202_554 n
Mg2 Mg3 Mg2 117.5(13) -101_554 -102_554 n
Mg2 Mg3 O1 136.6(7) -101_454 1_555 n
Mg2 Mg3 O1 43.4(7) -101_454 -102_454 n
Mg2 Mg3 O2 133.4(7) -101_666 202_554 n
Mg2 Mg3 O1 90.0 -102_454 1_555 n
Mg2 Mg3 O1 90.0 -102_454 -102_454 n
Mg2 Mg3 O2 48.06(7) -102_666 202_554 n
O1 Mg3 O1 180.0 1_555 -102_454 n
O1 Mg3 O2 89.93(7) 1_555 202_554 n
O1 Mg3 O2 90.07(7) -102_666 202_554 n
Ru1 O1 Li1 94.09(9) 1_555 103_554 n
Ru1 O1 Li1 94.09(9) 1_555 -101_454 n
Ru1 O1 Mg1 94.09(9) 1_555 103_554 n
Ru1 O1 Mg1 94.09(9) 1_555 -101_444 n
Ru1 O1 Li2 94.22(12) 1_555 -4_657 n
Ru1 O1 Li2 94.22(12) 1_555 102_544 n
Ru1 O1 Mg2 94.22(12) 1_555 -4_645 n
Ru1 O1 Mg2 94.22(12) 1_555 102_544 n
Ru1 O1 Li3 180.0 1_555 1_555 n
Ru1 O1 Mg3 180.0 1_555 1_555 n
Li1 O1 Li1 171.82(17) 103_554 -101_454 n
Li1 O1 Mg1 0.0 103_554 103_554 n
Li1 O1 Mg1 171.82(17) 103_554 -101_444 n
Li1 O1 Li2 86.3(15) 103_554 -4_657 n
Li1 O1 Li2 93.1(15) 103_554 102_544 n
Li1 O1 Mg2 86.3(15) 103_554 -4_645 n
Li1 O1 Mg2 93.1(15) 103_554 102_544 n
Li1 O1 Li3 85.91(9) 103_554 1_555 n
Li1 O1 Mg3 85.91(9) 103_554 1_555 n
Li1 O1 Mg1 171.82(17) -101_444 103_554 n
Li1 O1 Mg1 0.0 -101_444 -101_444 n
Li1 O1 Li2 93.1(15) -101_556 -4_657 n
Li1 O1 Li2 86.3(15) -101_556 102_544 n
Li1 O1 Mg2 93.1(15) -101_544 -4_645 n
Li1 O1 Mg2 86.3(15) -101_544 102_544 n
Li1 O1 Li3 85.91(9) -101_544 1_555 n
Li1 O1 Mg3 85.91(9) -101_444 1_555 n
Mg1 O1 Mg1 171.82(17) 103_554 -101_444 n
Mg1 O1 Li2 86.3(15) 103_554 -4_657 n
Mg1 O1 Li2 93.1(15) 103_554 102_544 n
Mg1 O1 Mg2 86.3(15) 103_554 -4_645 n
Mg1 O1 Mg2 93.1(15) 103_554 102_544 n
Mg1 O1 Li3 85.91(9) 103_554 1_555 n
Mg1 O1 Mg3 85.91(9) 103_554 1_555 n
Mg1 O1 Li2 93.1(15) -101_556 -4_657 n
Mg1 O1 Li2 86.3(15) -101_556 102_544 n
Mg1 O1 Mg2 93.1(15) -101_544 -4_645 n
Mg1 O1 Mg2 86.3(15) -101_544 102_544 n
Mg1 O1 Li3 85.91(9) -101_544 1_555 n
Mg1 O1 Mg3 85.91(9) -101_444 1_555 n
Li2 O1 Li2 171.56(25) -4_657 102_544 n
Li2 O1 Mg2 0.0 -4_645 -4_645 n
Li2 O1 Mg2 171.56(25) -4_645 102_544 n
Li2 O1 Li3 85.78(12) -4_645 1_555 n
Li2 O1 Mg3 85.78(12) -4_545 1_555 n
Li2 O1 Mg2 171.56(25) 102_544 -4_645 n
Li2 O1 Mg2 0.0 102_544 102_544 n
Li2 O1 Li3 85.78(12) 102_544 1_555 n
Li2 O1 Mg3 85.78(12) 102_544 1_555 n
Mg2 O1 Mg2 171.56(25) -4_645 102_544 n
Mg2 O1 Li3 85.78(12) -4_645 1_555 n
Mg2 O1 Mg3 85.78(12) -4_545 1_555 n
Mg2 O1 Li3 85.78(12) 102_544 1_555 n
Mg2 O1 Mg3 85.78(12) 102_544 1_555 n
Li3 O1 Mg3 0.0 1_555 1_555 n
Ru1 O2 Li1 92.38(19) 2_555 1_555 n
Ru1 O2 Li1 93.88(14) 2_555 -101_454 n
Ru1 O2 Mg1 92.38(19) 2_555 1_555 n
Ru1 O2 Mg1 93.88(14) 2_555 -101_444 n
Ru1 O2 Li2 90.4(14) 2_555 1_555 n
Ru1 O2 Li2 177.7(13) 2_555 -4_657 n
Ru1 O2 Mg2 90.4(14) 2_555 1_555 n
Ru1 O2 Mg2 177.7(13) 2_555 -4_645 n
Ru1 O2 Li3 93.00(13) 2_555 3_565 n
Ru1 O2 Mg3 93.00(13) 2_555 3_565 n
Li1 O2 Li1 90.69(18) 1_555 -101_454 n
Li1 O2 Mg1 0.0 1_555 1_555 n
Li1 O2 Mg1 90.69(18) 1_555 -101_444 n
Li1 O2 Li2 175.64(20) 1_555 1_555 n
Li1 O2 Li2 87.80(17) 1_555 -4_657 n
Li1 O2 Mg2 175.64(20) 1_555 1_555 n
Li1 O2 Mg2 87.80(17) 1_555 -4_645 n
Li1 O2 Li3 89.18(17) 1_555 3_565 n
Li1 O2 Mg3 89.18(17) 1_555 3_565 n
Li1 O2 Mg1 90.69(18) -101_444 1_555 n
Li1 O2 Mg1 0.0 -101_444 -101_444 n
Li1 O2 Li2 92.4(15) -101_556 1_555 n
Li1 O2 Li2 83.8(13) -101_556 -4_657 n
Li1 O2 Mg2 92.4(15) -101_544 1_555 n
Li1 O2 Mg2 83.8(13) -101_544 -4_645 n
Li1 O2 Li3 173.11(15) -101_544 3_565 n
Li1 O2 Mg3 173.11(15) -101_444 3_565 n
Mg1 O2 Mg1 90.69(18) 1_555 -101_444 n
Mg1 O2 Li2 175.64(20) 1_555 1_555 n
Mg1 O2 Li2 87.80(17) 1_555 -4_657 n
Mg1 O2 Mg2 175.64(20) 1_555 1_555 n
Mg1 O2 Mg2 87.80(17) 1_555 -4_645 n
Mg1 O2 Li3 89.18(17) 1_555 3_565 n
Mg1 O2 Mg3 89.18(17) 1_555 3_565 n
Mg1 O2 Li2 92.4(15) -101_556 1_555 n
Mg1 O2 Li2 83.8(13) -101_556 -4_657 n
Mg1 O2 Mg2 92.4(15) -101_544 1_555 n
Mg1 O2 Mg2 83.8(13) -101_544 -4_645 n
Mg1 O2 Li3 173.11(15) -101_544 3_565 n
Mg1 O2 Mg3 173.11(15) -101_444 3_565 n
Li2 O2 Li2 89.5(15) 1_555 -4_657 n
Li2 O2 Mg2 0.0 1_555 1_555 n
Li2 O2 Mg2 89.5(15) 1_555 -4_645 n
Li2 O2 Li3 87.3(13) 1_555 3_565 n
Li2 O2 Mg3 87.3(13) 1_555 3_565 n
Li2 O2 Mg2 89.5(15) -4_645 1_555 n
Li2 O2 Mg2 0.0 -4_645 -4_645 n
Li2 O2 Li3 89.3(12) -4_645 3_565 n
Li2 O2 Mg3 89.3(12) -4_545 3_565 n
Mg2 O2 Mg2 89.5(15) 1_555 -4_645 n
Mg2 O2 Li3 87.3(13) 1_555 3_565 n
Mg2 O2 Mg3 87.3(13) 1_555 3_565 n
Mg2 O2 Li3 89.3(12) -4_645 3_565 n
Mg2 O2 Mg3 89.3(12) -4_545 3_565 n
Li3 O2 Mg3 0.0 3_565 3_565 n

loop_
_geom_bond_atom_site_label_1
_geom_bond_atom_site_label_2
_geom_bond_distance
_geom_bond_site_symmetry_2
_geom_bond_publ_flag
Ru1 Li1 2.980(7) 1_555 n
Ru1 Li1 2.9392(33) -4_545 n
Ru1 Li1 2.9392(33) 102_544 n
Ru1 Li1 2.9392(33) 103_554 n
Ru1 Li1 2.9392(33) -101_544 n
Ru1 Li1 2.980(7) -102_544 n
Ru1 Mg1 2.980(7) 1_555 n
Ru1 Mg1 2.9392(33) -4_545 n
Ru1 Mg1 2.9392(33) 102_544 n
Ru1 Mg1 2.9392(33) 103_554 n
Ru1 Mg1 2.9392(33) -101_544 n
Ru1 Mg1 2.980(7) -102_544 n
Ru1 Li2 2.895(34) -4_545 n
Ru1 Li2 2.895(34) 102_544 n
Ru1 Li2 2.895(34) 103_554 n
Ru1 Li2 2.895(34) -101_544 n
Ru1 Mg2 2.895(34) -4_545 n
Ru1 Mg2 2.895(34) 102_544 n
Ru1 Mg2 2.895(34) 103_554 n
Ru1 Mg2 2.895(34) -101_544 n
Ru1 Li3 2.93795(9) 104_455 n
Ru1 Li3 2.93795(9) 104_555 n
Ru1 Mg3 2.93795(9) 104_455 n
Ru1 Mg3 2.93795(9) 104_555 n
Ru1 O1 1.9584(30) 1_555 n
Ru1 O1 1.9584(30) -102_544 n
Ru1 O2 1.9663(25) -4_545 n
Ru1 O2 1.9663(25) 102_544 n
Ru1 O2 1.9663(25) 103_554 n
Ru1 O2 1.9663(25) -101_544 n
Li1 Ru1 2.980(7) 1_555 n
Li1 Ru1 2.9392(33) 2_555 n
Li1 Ru1 2.9392(33) 3_555 n
Li1 Li1 2.998(7) -4_545 n
Li1 Li1 2.998(7) -101_544 n
Li1 Mg1 2.998(7) -4_545 n
Li1 Mg1 2.998(7) -101_544 n
Li1 Li2 2.77(7) -2_555 n
Li1 Li2 3.05(4) -4_545 n
Li1 Li2 2.9394(24) 104_455 n
Li1 Li2 2.9394(24) 104_555 n
Li1 Li2 3.05(4) -101_544 n
Li1 Mg2 2.77(7) -2_555 n
Li1 Mg2 3.05(4) -4_545 n
Li1 Mg2 2.9394(24) 104_455 n
Li1 Mg2 2.9394(24) 104_555 n
Li1 Mg2 3.05(4) -101_544 n
Li1 Li3 2.9392(33) 2_545 n
Li1 Li3 2.9392(33) 3_565 n
Li1 Mg3 2.9392(33) 2_545 n
Li1 Mg3 2.9392(33) 3_565 n
Li1 O1 2.056(5) -4_545 n
Li1 O1 2.056(5) -101_544 n
Li1 O2 2.1044(25) 1_555 n
Li1 O2 2.110(5) -4_545 n
Li1 O2 2.110(5) -101_544 n
Li1 O2 2.1044(25) 204_555 n
Mg1 Ru1 2.980(7) 1_555 n
Mg1 Ru1 2.9392(33) 2_555 n
Mg1 Ru1 2.9392(33) 3_555 n
Mg1 Li1 2.998(7) -4_545 n
Mg1 Li1 2.998(7) -101_544 n
Mg1 Mg1 2.998(7) -4_545 n
Mg1 Mg1 2.998(7) -101_544 n
Mg1 Li2 2.77(7) -2_555 n
Mg1 Li2 3.05(4) -4_545 n
Mg1 Li2 2.9394(24) 104_455 n
Mg1 Li2 2.9394(24) 104_555 n
Mg1 Li2 3.05(4) -101_544 n
Mg1 Mg2 2.77(7) -2_555 n
Mg1 Mg2 3.05(4) -4_545 n
Mg1 Mg2 2.9394(24) 104_455 n
Mg1 Mg2 2.9394(24) 104_555 n
Mg1 Mg2 3.05(4) -101_544 n
Mg1 Li3 2.9392(33) 2_545 n
Mg1 Li3 2.9392(33) 3_565 n
Mg1 Mg3 2.9392(33) 2_545 n
Mg1 Mg3 2.9392(33) 3_565 n
Mg1 O1 2.056(5) -4_545 n
Mg1 O1 2.056(5) -101_544 n
Mg1 O2 2.1044(25) 1_555 n
Mg1 O2 2.110(5) -4_545 n
Mg1 O2 2.110(5) -101_544 n
Mg1 O2 2.1044(25) 204_555 n
Li2 Ru1 2.895(34) 2_555 n
Li2 Ru1 2.895(34) 3_565 n
Li2 Li1 2.77(7) -2_555 n
Li2 Li1 3.05(4) -4_555 n
Li2 Li1 2.9394(24) 104_455 n
Li2 Li1 2.9394(24) 104_555 n
Li2 Li1 3.05(4) -101_544 n
Li2 Mg1 2.77(7) -2_555 n
Li2 Mg1 3.05(4) -4_555 n
Li2 Mg1 2.9394(24) 104_455 n
Li2 Mg1 2.9394(24) 104_555 n
Li2 Mg1 3.05(4) -101_544 n
Li2 Li2 3.10(8) -4_545 n
Li2 Li2 3.10(8) -101_554 n
Li2 Mg2 3.10(8) -4_545 n
Li2 Mg2 3.10(8) -101_554 n
Li2 Li3 3.07(7) 1_555 n
Li2 Li3 2.895(34) 2_555 n
Li2 Li3 2.895(34) 3_565 n
Li2 Mg3 3.07(7) 1_555 n
Li2 Mg3 2.895(34) 2_555 n
Li2 Mg3 2.895(34) 3_565 n
Li2 O1 1.99(5) 2_555 n
Li2 O1 1.99(5) 3_565 n
Li2 O2 2.1100(31) 1_555 n
Li2 O2 2.1100(31) 204_565 n
Li2 O2 2.29(6) -201_464 n
Li2 O2 2.29(6) -304_345 n
Mg2 Ru1 2.895(34) 2_555 n
Mg2 Ru1 2.895(34) 3_565 n
Mg2 Li1 2.77(7) -2_555 n
Mg2 Li1 3.05(4) -4_555 n
Mg2 Li1 2.9394(24) 104_455 n
Mg2 Li1 2.9394(24) 104_555 n
Mg2 Li1 3.05(4) -101_544 n
Mg2 Mg1 2.77(7) -2_555 n
Mg2 Mg1 3.05(4) -4_555 n
Mg2 Mg1 2.9394(24) 104_455 n
Mg2 Mg1 2.9394(24) 104_555 n
Mg2 Mg1 3.05(4) -101_544 n
Mg2 Li2 3.10(8) -4_545 n
Mg2 Li2 3.10(8) -101_554 n
Mg2 Mg2 3.10(8) -4_545 n
Mg2 Mg2 3.10(8) -101_554 n
Mg2 Li3 3.07(7) 1_555 n
Mg2 Li3 2.895(34) 2_555 n
Mg2 Li3 2.895(34) 3_565 n
Mg2 Mg3 3.07(7) 1_555 n
Mg2 Mg3 2.895(34) 2_555 n
Mg2 Mg3 2.895(34) 3_565 n
Mg2 O1 1.99(5) 2_555 n
Mg2 O1 1.99(5) 3_565 n
Mg2 O2 2.1100(31) 1_555 n
Mg2 O2 2.1100(31) 204_565 n
Mg2 O2 2.29(6) -201_464 n
Mg2 O2 2.29(6) -304_345 n
Li3 Ru1 2.93795(9) 104_455 n
Li3 Ru1 2.93795(9) 104_555 n
Li3 Li1 2.9392(33) -4_555 n
Li3 Li1 2.9392(33) 102_554 n
Li3 Li1 2.9392(33) 103_554 n
Li3 Li1 2.9392(33) -101_544 n
Li3 Mg1 2.9392(33) -4_555 n
Li3 Mg1 2.9392(33) 102_554 n
Li3 Mg1 2.9392(33) 103_554 n
Li3 Mg1 2.9392(33) -101_544 n
Li3 Li2 3.07(7) 1_555 n
Li3 Li2 2.895(34) -4_545 n
Li3 Li2 2.895(34) 102_544 n
Li3 Li2 2.895(34) 103_564 n
Li3 Li2 2.895(34) -101_554 n
Li3 Li2 3.07(7) -102_554 n
Li3 Mg2 3.07(7) 1_555 n
Li3 Mg2 2.895(34) -4_545 n
Li3 Mg2 2.895(34) 102_544 n
Li3 Mg2 2.895(34) 103_564 n
Li3 Mg2 2.895(34) -101_554 n
Li3 Mg2 3.07(7) -102_554 n
Li3 O1 2.2519(30) 1_555 n
Li3 O1 2.2519(30) -102_554 n
Li3 O2 2.0823(25) 202_554 n
Li3 O2 2.0823(25) 203_464 n
Li3 O2 2.0823(25) -201_464 n
Li3 O2 2.0823(25) -304_345 n
Mg3 Ru1 2.93795(9) 104_455 n
Mg3 Ru1 2.93795(9) 104_555 n
Mg3 Li1 2.9392(33) -4_555 n
Mg3 Li1 2.9392(33) 102_554 n
Mg3 Li1 2.9392(33) 103_554 n
Mg3 Li1 2.9392(33) -101_544 n
Mg3 Mg1 2.9392(33) -4_555 n
Mg3 Mg1 2.9392(33) 102_554 n
Mg3 Mg1 2.9392(33) 103_554 n
Mg3 Mg1 2.9392(33) -101_544 n
Mg3 Li2 3.07(7) 1_555 n
Mg3 Li2 2.895(34) -4_545 n
Mg3 Li2 2.895(34) 102_544 n
Mg3 Li2 2.895(34) 103_564 n
Mg3 Li2 2.895(34) -101_554 n
Mg3 Li2 3.07(7) -102_554 n
Mg3 Mg2 3.07(7) 1_555 n
Mg3 Mg2 2.895(34) -4_545 n
Mg3 Mg2 2.895(34) 102_544 n
Mg3 Mg2 2.895(34) 103_564 n
Mg3 Mg2 2.895(34) -101_554 n
Mg3 Mg2 3.07(7) -102_554 n
Mg3 O1 2.2519(30) 1_555 n
Mg3 O1 2.2519(30) -102_554 n
Mg3 O2 2.0823(25) 202_554 n
Mg3 O2 2.0823(25) 203_464 n
Mg3 O2 2.0823(25) -201_464 n
Mg3 O2 2.0823(25) -304_345 n
O1 Ru1 1.9584(30) 1_555 n
O1 Li1 2.056(5) 103_554 n
O1 Li1 2.056(5) -101_544 n
O1 Mg1 2.056(5) 103_554 n
O1 Mg1 2.056(5) -101_544 n
O1 Li2 1.99(5) -4_545 n
O1 Li2 1.99(5) 102_544 n
O1 Mg2 1.99(5) -4_545 n
O1 Mg2 1.99(5) 102_544 n
O1 Li3 2.2519(30) 1_555 n
O1 Mg3 2.2519(30) 1_555 n
O2 Ru1 1.9663(25) 2_555 n
O2 Li1 2.1044(25) 1_555 n
O2 Li1 2.110(5) -101_544 n
O2 Mg1 2.1044(25) 1_555 n
O2 Mg1 2.110(5) -101_544 n
O2 Li2 2.1100(31) 1_555 n
O2 Li2 2.29(6) -4_545 n
O2 Mg2 2.1100(31) 1_555 n
O2 Mg2 2.29(6) -4_545 n
O2 Li3 2.0823(25) 3_565 n
O2 Mg3 2.0823(25) 3_565 n

loop_
_pd_block_diffractogram_id
2007-11-20T17:43|RTFINAL_H_01|li3mg2ruo6|C2
2007-11-20T17:43|RTFINAL_H_02|li3mg2ruo6|
